data_4131276
loop_
_publ_author_name
'Takaya, Jun'
'Iwasawa, Nobuharu'

_publ_section_title
;
 Synthesis, Structure, and Catalysis of Palladium Complexes Bearing a
 Group 13 Metalloligand: Remarkable Effect of an Aluminum-Metalloligand in
 Hydrosilylation of CO<sub>2</sub>.
;
_journal_issue 17
_journal_name_full 'Journal of the American Chemical Society'
_journal_page_first 6074
_journal_page_last 6077
_journal_paper_doi 10.1021/jacs.7b02553
_journal_volume 139
_journal_year 2017
_chemical_formula_sum 'C39 H29 Al Cl3 N3 P2 Pd'
_chemical_formula_weight 841.32
_space_group_crystal_system monoclinic
_space_group_IT_number 13
_space_group_name_Hall '-P 2yc'
_space_group_name_H-M_alt 'P 1 2/c 1'
_atom_sites_solution_hydrogens geom
_audit_creation_method SHELXL-2014/7
_cell_angle_alpha 90
_cell_angle_beta 104.8729(12)
_cell_angle_gamma 90
_cell_formula_units_Z 16
_cell_length_a 23.6164(3)
_cell_length_b 22.6680(3)
_cell_length_c 36.3526(4)
_cell_measurement_reflns_used 82215
_cell_measurement_temperature 123(2)
_cell_measurement_theta_max 30.5140
_cell_measurement_theta_min 2.1460
_cell_volume 18808.9(4)
_computing_structure_refinement 'SHELXL-2014/7 (Sheldrick, 2014)'
_diffrn_ambient_temperature 123(2)
_diffrn_measured_fraction_theta_full 0.999
_diffrn_measured_fraction_theta_max 0.999
_diffrn_measurement_device_type CCD
_diffrn_radiation_type MoK\a
_diffrn_radiation_wavelength 0.71073
_diffrn_reflns_av_R_equivalents 0.0627
_diffrn_reflns_av_unetI/netI 0.0531
_diffrn_reflns_Laue_measured_fraction_full 0.999
_diffrn_reflns_Laue_measured_fraction_max 0.999
_diffrn_reflns_limit_h_max 30
_diffrn_reflns_limit_h_min -30
_diffrn_reflns_limit_k_max 28
_diffrn_reflns_limit_k_min -29
_diffrn_reflns_limit_l_max 47
_diffrn_reflns_limit_l_min -47
_diffrn_reflns_number 230487
_diffrn_reflns_point_group_measured_fraction_full 0.999
_diffrn_reflns_point_group_measured_fraction_max 0.999
_diffrn_reflns_theta_full 25.242
_diffrn_reflns_theta_max 27.500
_diffrn_reflns_theta_min 1.948
_exptl_absorpt_coefficient_mu 0.678
_exptl_absorpt_correction_T_max 1.00000
_exptl_absorpt_correction_T_min 0.97810
_exptl_absorpt_correction_type multi-scan
_exptl_crystal_colour yellow
_exptl_crystal_density_diffrn 1.188
_exptl_crystal_description prism
_exptl_crystal_F_000 6784
_exptl_crystal_size_max 0.080
_exptl_crystal_size_mid 0.080
_exptl_crystal_size_min 0.050
_refine_diff_density_max 0.674
_refine_diff_density_min -0.612
_refine_diff_density_rms 0.082
_refine_ls_extinction_method none
_refine_ls_goodness_of_fit_ref 1.039
_refine_ls_hydrogen_treatment constr
_refine_ls_matrix_type full
_refine_ls_number_parameters 1765
_refine_ls_number_reflns 43233
_refine_ls_number_restraints 12
_refine_ls_restrained_S_all 1.042
_refine_ls_R_factor_all 0.0715
_refine_ls_R_factor_gt 0.0454
_refine_ls_shift/su_max 0.005
_refine_ls_shift/su_mean 0.000
_refine_ls_structure_factor_coef Fsqd
_refine_ls_weighting_details 'w=1/[\s^2^(Fo^2^)+(0.0580P)^2^+4.5335P] where P=(Fo^2^+2Fc^2^)/3'
_refine_ls_weighting_scheme calc
_refine_ls_wR_factor_gt 0.1071
_refine_ls_wR_factor_ref 0.1174
_reflns_Friedel_coverage 0.000
_reflns_number_gt 30824
_reflns_number_total 43233
_reflns_threshold_expression 'I > 2\s(I)'
_cod_data_source_file ja7b02553_si_002.cif
_cod_data_source_block 3a_PAlPPd
_cod_original_sg_symbol_H-M 'P 2/c'
_cod_database_code 4131276
_shelx_shelxl_version_number 2014/7
_shelx_space_group_comment
;
The symmetry employed for this shelxl refinement is uniquely defined
by the following loop, which should always be used as a source of
symmetry information in preference to the above space-group names.
They are only intended as comments.
;
_shelx_estimated_absorpt_t_min 0.948
_shelx_estimated_absorpt_t_max 0.967

loop_
_space_group_symop_operation_xyz
'x, y, z'
'-x, y, -z+1/2'
'-x, -y, -z'
'x, -y, z-1/2'

loop_
_atom_site_label
_atom_site_type_symbol
_atom_site_fract_x
_atom_site_fract_y
_atom_site_fract_z
_atom_site_U_iso_or_equiv
_atom_site_adp_type
_atom_site_occupancy
_atom_site_site_symmetry_order
_atom_site_calc_flag
_atom_site_refinement_flags_posn
_atom_site_refinement_flags_adp
Pd1 Pd -0.24677(2) -0.61552(2) 0.63750(2) 0.02372(6) Uani 1 1 d . .
Al1 Al -0.28641(4) -0.66133(4) 0.57443(2) 0.02449(19) Uani 1 1 d . .
Cl1 Cl -0.32749(3) -0.57725(3) 0.54159(2) 0.03129(17) Uani 1 1 d . .
Cl2 Cl -0.24826(4) -0.75054(3) 0.60251(2) 0.03287(17) Uani 1 1 d . .
Cl3 Cl -0.20616(4) -0.57814(4) 0.70484(2) 0.03811(19) Uani 1 1 d . .
P1 P -0.16850(3) -0.59463(4) 0.61427(2) 0.02758(17) Uani 1 1 d . .
P2 P -0.33873(3) -0.63226(3) 0.64404(2) 0.02433(16) Uani 1 1 d . .
N1 N -0.21969(11) -0.65095(11) 0.54939(7) 0.0283(6) Uani 1 1 d . .
N2 N -0.31558(11) -0.70533(11) 0.52522(7) 0.0266(5) Uani 1 1 d . .
N3 N -0.36732(10) -0.68818(10) 0.57683(6) 0.0238(5) Uani 1 1 d . .
C1 C -0.17206(13) -0.61821(14) 0.56531(8) 0.0306(7) Uani 1 1 d . .
C2 C -0.12959(16) -0.60794(17) 0.54590(9) 0.0448(9) Uani 1 1 d . .
H2 H -0.0960 -0.5850 0.5573 0.054 Uiso 1 1 calc R U
C4 C -0.18475(15) -0.66598(16) 0.49420(9) 0.0401(8) Uani 1 1 d . .
H4 H -0.1891 -0.6835 0.4699 0.048 Uiso 1 1 calc R U
C18 C -0.04645(17) -0.71557(18) 0.66592(11) 0.0518(10) Uani 1 1 d . .
H18 H -0.0469 -0.7545 0.6755 0.062 Uiso 1 1 calc R U
C19 C 0.00618(17) -0.68848(19) 0.66665(12) 0.0572(11) Uani 1 1 d . .
H19 H 0.0419 -0.7091 0.6764 0.069 Uiso 1 1 calc R U
C20 C 0.00737(16) -0.63187(19) 0.65330(11) 0.0524(10) Uani 1 1 d . .
H20 H 0.0438 -0.6135 0.6541 0.063 Uiso 1 1 calc R U
C3 C -0.13629(17) -0.63108(18) 0.51030(10) 0.0502(10) Uani 1 1 d . .
H3 H -0.1079 -0.6233 0.4966 0.060 Uiso 1 1 calc R U
C5 C -0.22635(14) -0.67454(14) 0.51430(8) 0.0307(7) Uani 1 1 d . .
C6 C -0.28154(14) -0.70794(13) 0.50092(8) 0.0289(7) Uani 1 1 d . .
C7 C -0.29984(15) -0.73866(14) 0.46683(9) 0.0353(8) Uani 1 1 d . .
H7 H -0.2760 -0.7406 0.4494 0.042 Uiso 1 1 calc R U
C8 C -0.35409(15) -0.76638(14) 0.45896(9) 0.0362(8) Uani 1 1 d . .
H8 H -0.3670 -0.7884 0.4361 0.043 Uiso 1 1 calc R U
C9 C -0.38973(15) -0.76244(13) 0.48389(9) 0.0330(7) Uani 1 1 d . .
H9 H -0.4273 -0.7805 0.4782 0.040 Uiso 1 1 calc R U
C10 C -0.36834(14) -0.73093(13) 0.51752(8) 0.0276(7) Uani 1 1 d . .
C11 C -0.39875(13) -0.72083(13) 0.54742(8) 0.0264(6) Uani 1 1 d . .
C12 C -0.45393(14) -0.74228(14) 0.54726(9) 0.0310(7) Uani 1 1 d . .
H12 H -0.4757 -0.7653 0.5266 0.037 Uiso 1 1 calc R U
C13 C -0.47644(14) -0.72919(14) 0.57810(9) 0.0319(7) Uani 1 1 d . .
H13 H -0.5139 -0.7436 0.5789 0.038 Uiso 1 1 calc R U
C14 C -0.44421(13) -0.69522(14) 0.60742(9) 0.0319(7) Uani 1 1 d . .
H14 H -0.4595 -0.6859 0.6285 0.038 Uiso 1 1 calc R U
C15 C -0.38964(13) -0.67466(13) 0.60631(8) 0.0252(6) Uani 1 1 d . .
C16 C -0.09801(13) -0.62878(14) 0.63725(8) 0.0307(7) Uani 1 1 d . .
C17 C -0.09901(15) -0.68553(15) 0.65113(9) 0.0382(8) Uani 1 1 d . .
H17 H -0.1353 -0.7040 0.6506 0.046 Uiso 1 1 calc R U
C21 C -0.04456(14) -0.60156(17) 0.63874(10) 0.0419(8) Uani 1 1 d . .
H21 H -0.0437 -0.5623 0.6298 0.050 Uiso 1 1 calc R U
C22 C -0.34337(13) -0.67494(13) 0.68558(8) 0.0280(7) Uani 1 1 d . .
C23 C -0.30178(16) -0.71918(15) 0.69759(9) 0.0379(8) Uani 1 1 d . .
H23 H -0.2708 -0.7237 0.6856 0.046 Uiso 1 1 calc R U
C24 C -0.30539(17) -0.75668(16) 0.72701(10) 0.0459(9) Uani 1 1 d . .
H24 H -0.2773 -0.7872 0.7348 0.055 Uiso 1 1 calc R U
C25 C -0.34957(17) -0.74959(17) 0.74477(10) 0.0486(10) Uani 1 1 d . .
H25 H -0.3519 -0.7754 0.7649 0.058 Uiso 1 1 calc R U
C26 C -0.39088(17) -0.70542(19) 0.73379(10) 0.0522(10) Uani 1 1 d . .
H26 H -0.4211 -0.7006 0.7465 0.063 Uiso 1 1 calc R U
C27 C -0.38775(15) -0.66810(16) 0.70399(9) 0.0399(8) Uani 1 1 d . .
H27 H -0.4161 -0.6378 0.6962 0.048 Uiso 1 1 calc R U
C28 C -0.15124(13) -0.51600(14) 0.61420(10) 0.0340(7) Uani 1 1 d . .
C29 C -0.12703(15) -0.48937(15) 0.64897(11) 0.0417(8) Uani 1 1 d . .
H29 H -0.1189 -0.5125 0.6715 0.050 Uiso 1 1 calc R U
C30 C -0.11447(17) -0.42964(17) 0.65152(12) 0.0525(10) Uani 1 1 d . .
H30 H -0.0970 -0.4121 0.6755 0.063 Uiso 1 1 calc R U
C31 C -0.12755(18) -0.39598(17) 0.61907(14) 0.0585(12) Uani 1 1 d . .
H31 H -0.1194 -0.3549 0.6208 0.070 Uiso 1 1 calc R U
C32 C -0.15219(17) -0.42082(18) 0.58425(14) 0.0583(12) Uani 1 1 d . .
H32 H -0.1608 -0.3970 0.5620 0.070 Uiso 1 1 calc R U
C33 C -0.16480(15) -0.48167(16) 0.58137(11) 0.0444(9) Uani 1 1 d . .
H33 H -0.1823 -0.4990 0.5574 0.053 Uiso 1 1 calc R U
C34 C -0.37958(13) -0.56475(13) 0.64522(8) 0.0278(7) Uani 1 1 d . .
C35 C -0.41978(14) -0.54283(15) 0.61304(9) 0.0364(8) Uani 1 1 d . .
H35 H -0.4306 -0.5663 0.5907 0.044 Uiso 1 1 calc R U
C36 C -0.44400(16) -0.48741(16) 0.61327(11) 0.0462(9) Uani 1 1 d . .
H36 H -0.4716 -0.4733 0.5912 0.055 Uiso 1 1 calc R U
C37 C -0.42859(19) -0.45261(17) 0.64514(12) 0.0559(11) Uani 1 1 d . .
H37 H -0.4448 -0.4143 0.6452 0.067 Uiso 1 1 calc R U
C38 C -0.38881(19) -0.47446(17) 0.67741(12) 0.0565(11) Uani 1 1 d . .
H38 H -0.3782 -0.4509 0.6997 0.068 Uiso 1 1 calc R U
C39 C -0.36457(15) -0.52961(15) 0.67752(10) 0.0403(8) Uani 1 1 d . .
H39 H -0.3374 -0.5437 0.6998 0.048 Uiso 1 1 calc R U
Pd2 Pd -0.36526(2) -0.22668(2) 0.58066(2) 0.02838(6) Uani 1 1 d . .
Al2 Al -0.29547(4) -0.26992(4) 0.63628(3) 0.0286(2) Uani 1 1 d . .
Cl4 Cl -0.37601(4) -0.27934(4) 0.66227(2) 0.03514(18) Uani 1 1 d . .
Cl5 Cl -0.21267(4) -0.26197(4) 0.61337(2) 0.03761(19) Uani 1 1 d . .
Cl6 Cl -0.45325(4) -0.18296(4) 0.53259(2) 0.03746(19) Uani 1 1 d . .
P3 P -0.33151(4) -0.13985(4) 0.60928(3) 0.0362(2) Uani 1 1 d . .
P4 P -0.37064(4) -0.32063(3) 0.55764(2) 0.02665(17) Uani 1 1 d . .
N4 N -0.26549(12) -0.19772(12) 0.66903(7) 0.0340(6) Uani 1 1 d . .
N5 N -0.24490(11) -0.30572(12) 0.68398(7) 0.0317(6) Uani 1 1 d . .
N6 N -0.29938(11) -0.35662(11) 0.62367(7) 0.0274(6) Uani 1 1 d . .
C40 C -0.27730(16) -0.14263(15) 0.65585(10) 0.0413(9) Uani 1 1 d . .
C41 C -0.2518(2) -0.09451(18) 0.67756(13) 0.0642(12) Uani 1 1 d . .
H41 H -0.2602 -0.0556 0.6681 0.077 Uiso 1 1 calc R U
C42 C -0.2150(2) -0.1036(2) 0.71246(13) 0.0734(14) Uani 1 1 d . .
H42 H -0.1981 -0.0709 0.7278 0.088 Uiso 1 1 calc R U
C43 C -0.20199(19) -0.1610(2) 0.72577(12) 0.0606(12) Uani 1 1 d . .
H43 H -0.1757 -0.1677 0.7500 0.073 Uiso 1 1 calc R U
C44 C -0.22772(16) -0.20765(16) 0.70352(9) 0.0404(8) Uani 1 1 d . .
C45 C -0.21751(15) -0.27031(17) 0.71284(9) 0.0401(8) Uani 1 1 d . .
C46 C -0.18204(16) -0.2950(2) 0.74582(10) 0.0514(10) Uani 1 1 d . .
H46 H -0.1625 -0.2705 0.7664 0.062 Uiso 1 1 calc R U
C47 C -0.17569(17) -0.3551(2) 0.74819(10) 0.0534(11) Uani 1 1 d . .
H47 H -0.1518 -0.3721 0.7707 0.064 Uiso 1 1 calc R U
C48 C -0.20339(16) -0.39141(18) 0.71831(9) 0.0448(9) Uani 1 1 d . .
H48 H -0.1987 -0.4330 0.7199 0.054 Uiso 1 1 calc R U
C49 C -0.23822(14) -0.36450(15) 0.68602(9) 0.0342(7) Uani 1 1 d . .
C50 C -0.26939(13) -0.39399(13) 0.65049(8) 0.0275(7) Uani 1 1 d . .
C51 C -0.26721(14) -0.45388(14) 0.64385(9) 0.0350(7) Uani 1 1 d . .
H51 H -0.2464 -0.4798 0.6632 0.042 Uiso 1 1 calc R U
C52 C -0.29603(14) -0.47498(14) 0.60854(10) 0.0358(8) Uani 1 1 d . .
H52 H -0.2942 -0.5158 0.6030 0.043 Uiso 1 1 calc R U
C53 C -0.32781(14) -0.43706(13) 0.58093(9) 0.0328(7) Uani 1 1 d . .
H53 H -0.3484 -0.4515 0.5566 0.039 Uiso 1 1 calc R U
C54 C -0.32886(13) -0.37731(13) 0.58973(8) 0.0267(6) Uani 1 1 d . .
C55 C -0.38545(17) -0.09147(16) 0.62154(11) 0.0486(10) Uani 1 1 d . .
C56 C -0.43229(18) -0.11830(19) 0.62979(12) 0.0581(11) Uani 1 1 d . .
H56 H -0.4372 -0.1598 0.6268 0.070 Uiso 1 1 calc R U
C57 C -0.4731(2) -0.0851(2) 0.64254(16) 0.0841(16) Uani 1 1 d . .
H57 H -0.5045 -0.1042 0.6496 0.101 Uiso 1 1 calc R U
C58 C -0.4682(3) -0.0257(3) 0.6450(2) 0.127(3) Uani 1 1 d . U
H58 H -0.4979 -0.0030 0.6516 0.152 Uiso 1 1 calc R U
C59 C -0.4211(3) 0.0011(3) 0.6379(3) 0.161(4) Uani 1 1 d . U
H59 H -0.4167 0.0426 0.6407 0.194 Uiso 1 1 calc R U
C60 C -0.3786(3) -0.0324(2) 0.6266(2) 0.123(3) Uani 1 1 d . .
H60 H -0.3448 -0.0136 0.6224 0.147 Uiso 1 1 calc R U
C61 C -0.29442(18) -0.09630(15) 0.58035(12) 0.0490(10) Uani 1 1 d . .
C62 C -0.2356(2) -0.10464(17) 0.58365(14) 0.0652(13) Uani 1 1 d . .
H62 H -0.2130 -0.1287 0.6034 0.078 Uiso 1 1 calc R U
C63 C -0.2093(3) -0.0771(2) 0.55748(18) 0.0930(19) Uani 1 1 d . .
H63 H -0.1689 -0.0833 0.5593 0.112 Uiso 1 1 calc R U
C64 C -0.2411(3) -0.0417(2) 0.5296(2) 0.119(3) Uani 1 1 d . .
H64 H -0.2226 -0.0225 0.5126 0.142 Uiso 1 1 calc R U
C65 C -0.3002(3) -0.0334(2) 0.52596(19) 0.116(3) Uani 1 1 d . .
H65 H -0.3226 -0.0092 0.5062 0.139 Uiso 1 1 calc R U
C66 C -0.3266(2) -0.06082(18) 0.55137(15) 0.0854(18) Uani 1 1 d . .
H66 H -0.3673 -0.0552 0.5489 0.102 Uiso 1 1 calc R U
C67 C -0.44384(14) -0.35311(13) 0.54651(9) 0.0305(7) Uani 1 1 d . .
C68 C -0.46350(15) -0.39550(15) 0.51856(9) 0.0372(8) Uani 1 1 d . .
H68 H -0.4385 -0.4089 0.5036 0.045 Uiso 1 1 calc R U
C69 C -0.52006(16) -0.41845(16) 0.51252(10) 0.0448(9) Uani 1 1 d . .
H69 H -0.5337 -0.4469 0.4931 0.054 Uiso 1 1 calc R U
C70 C -0.55595(15) -0.40021(17) 0.53451(10) 0.0435(9) Uani 1 1 d . .
H70 H -0.5944 -0.4160 0.5302 0.052 Uiso 1 1 calc R U
C71 C -0.53666(15) -0.35909(16) 0.56283(10) 0.0415(8) Uani 1 1 d . .
H71 H -0.5613 -0.3474 0.5785 0.050 Uiso 1 1 calc R U
C72 C -0.48091(14) -0.33474(14) 0.56847(9) 0.0347(7) Uani 1 1 d . .
H72 H -0.4681 -0.3054 0.5874 0.042 Uiso 1 1 calc R U
C73 C -0.34603(14) -0.33160(14) 0.51456(8) 0.0312(7) Uani 1 1 d . .
C74 C -0.38231(16) -0.31308(16) 0.47996(9) 0.0424(9) Uani 1 1 d . .
H74 H -0.4202 -0.2979 0.4790 0.051 Uiso 1 1 calc R U
C75 C -0.36332(17) -0.31681(18) 0.44685(10) 0.0505(10) Uani 1 1 d . .
H75 H -0.3882 -0.3041 0.4233 0.061 Uiso 1 1 calc R U
C76 C -0.30846(18) -0.33901(18) 0.44817(11) 0.0523(10) Uani 1 1 d . .
H76 H -0.2958 -0.3422 0.4254 0.063 Uiso 1 1 calc R U
C77 C -0.27179(17) -0.35668(16) 0.48247(11) 0.0475(9) Uani 1 1 d . .
H77 H -0.2338 -0.3713 0.4833 0.057 Uiso 1 1 calc R U
C78 C -0.29043(15) -0.35316(15) 0.51585(10) 0.0374(8) Uani 1 1 d . .
H78 H -0.2652 -0.3655 0.5394 0.045 Uiso 1 1 calc R U
Pd3 Pd 0.16107(2) -0.25660(2) 0.59774(2) 0.02993(6) Uani 1 1 d . .
Al3 Al 0.23051(4) -0.20733(4) 0.65074(3) 0.0294(2) Uani 1 1 d . .
Cl7 Cl 0.14838(4) -0.19877(4) 0.67610(2) 0.0402(2) Uani 1 1 d . .
Cl8 Cl 0.31155(4) -0.21007(4) 0.62633(2) 0.03549(18) Uani 1 1 d . .
Cl9 Cl 0.07614(4) -0.30496(4) 0.55171(3) 0.0454(2) Uani 1 1 d . .
P5 P 0.15028(4) -0.16398(4) 0.57264(2) 0.03151(19) Uani 1 1 d . .
P6 P 0.19625(4) -0.34112(4) 0.62906(2) 0.03345(19) Uani 1 1 d . .
N7 N 0.21873(11) -0.12064(11) 0.63730(7) 0.0297(6) Uani 1 1 d . .
N8 N 0.28004(11) -0.16783(12) 0.69733(7) 0.0314(6) Uani 1 1 d . .
N9 N 0.26529(12) -0.27708(12) 0.68470(7) 0.0335(6) Uani 1 1 d . .
C79 C 0.18450(14) -0.10263(14) 0.60399(8) 0.0310(7) Uani 1 1 d . .
C80 C 0.17704(15) -0.04325(14) 0.59552(9) 0.0342(7) Uani 1 1 d . .
H80 H 0.1532 -0.0306 0.5716 0.041 Uiso 1 1 calc R U
C81 C 0.20492(14) -0.00253(15) 0.62243(9) 0.0352(8) Uani 1 1 d . .
H81 H 0.2006 0.0385 0.6170 0.042 Uiso 1 1 calc R U
C82 C 0.23893(14) -0.02125(14) 0.65715(9) 0.0342(7) Uani 1 1 d . .
H82 H 0.2571 0.0064 0.6762 0.041 Uiso 1 1 calc R U
C83 C 0.24599(14) -0.08125(14) 0.66368(8) 0.0307(7) Uani 1 1 d . .
C84 C 0.28219(14) -0.10860(15) 0.69881(9) 0.0338(7) Uani 1 1 d . .
C85 C 0.31685(16) -0.07960(17) 0.73025(9) 0.0439(9) Uani 1 1 d . .
H85 H 0.3181 -0.0377 0.7313 0.053 Uiso 1 1 calc R U
C86 C 0.34928(17) -0.11307(18) 0.75979(10) 0.0493(10) Uani 1 1 d . .
H86 H 0.3727 -0.0941 0.7818 0.059 Uiso 1 1 calc R U
C87 C 0.34813(16) -0.17408(17) 0.75789(9) 0.0444(9) Uani 1 1 d . .
H87 H 0.3712 -0.1972 0.7780 0.053 Uiso 1 1 calc R U
C88 C 0.31236(15) -0.20059(15) 0.72577(9) 0.0359(8) Uani 1 1 d . .
C89 C 0.30580(15) -0.26445(15) 0.71763(9) 0.0367(8) Uani 1 1 d . .
C90 C 0.33908(17) -0.30806(17) 0.73936(10) 0.0506(10) Uani 1 1 d . .
H90 H 0.3669 -0.2989 0.7626 0.061 Uiso 1 1 calc R U
C91 C 0.3307(2) -0.36522(19) 0.72645(12) 0.0637(12) Uani 1 1 d . .
H91 H 0.3540 -0.3958 0.7406 0.076 Uiso 1 1 calc R U
C92 C 0.28907(19) -0.37905(17) 0.69317(11) 0.0555(11) Uani 1 1 d . .
H92 H 0.2833 -0.4186 0.6844 0.067 Uiso 1 1 calc R U
C93 C 0.25580(15) -0.33311(15) 0.67295(9) 0.0373(8) Uani 1 1 d . .
C94 C 0.07458(15) -0.13851(14) 0.55646(9) 0.0354(8) Uani 1 1 d . .
C95 C 0.03629(15) -0.15591(15) 0.57796(10) 0.0417(8) Uani 1 1 d . .
H95 H 0.0500 -0.1803 0.5997 0.050 Uiso 1 1 calc R U
C96 C -0.02170(16) -0.13781(17) 0.56780(11) 0.0497(10) Uani 1 1 d . .
H96 H -0.0473 -0.1490 0.5829 0.060 Uiso 1 1 calc R U
C97 C -0.04226(17) -0.10372(18) 0.53589(11) 0.0520(10) Uani 1 1 d . .
H97 H -0.0823 -0.0922 0.5287 0.062 Uiso 1 1 calc R U
C98 C -0.00533(17) -0.08640(18) 0.51455(11) 0.0547(11) Uani 1 1 d . .
H98 H -0.0198 -0.0628 0.4926 0.066 Uiso 1 1 calc R U
C99 C 0.05336(17) -0.10318(17) 0.52477(10) 0.0462(9) Uani 1 1 d . .
H99 H 0.0789 -0.0904 0.5100 0.055 Uiso 1 1 calc R U
C100 C 0.17971(15) -0.15465(14) 0.53136(9) 0.0334(7) Uani 1 1 d . .
C101 C 0.15539(16) -0.18789(16) 0.49888(10) 0.0443(9) Uani 1 1 d . .
H101 H 0.1226 -0.2126 0.4981 0.053 Uiso 1 1 calc R U
C102 C 0.17907(18) -0.18495(18) 0.46763(10) 0.0511(10) Uani 1 1 d . .
H102 H 0.1624 -0.2078 0.4456 0.061 Uiso 1 1 calc R U
C103 C 0.22586(18) -0.14966(16) 0.46834(10) 0.0481(10) Uani 1 1 d . .
H103 H 0.2412 -0.1473 0.4467 0.058 Uiso 1 1 calc R U
C104 C 0.25088(18) -0.11753(16) 0.50022(11) 0.0486(10) Uani 1 1 d . .
H104 H 0.2838 -0.0933 0.5006 0.058 Uiso 1 1 calc R U
C105 C 0.22849(16) -0.12005(15) 0.53208(10) 0.0416(8) Uani 1 1 d . .
H105 H 0.2466 -0.0981 0.5543 0.050 Uiso 1 1 calc R U
C106 C 0.14415(16) -0.38597(16) 0.64632(9) 0.0418(9) Uani 1 1 d . .
C107 C 0.1565(2) -0.44273(18) 0.66029(12) 0.0614(12) Uani 1 1 d . .
H107 H 0.1930 -0.4602 0.6603 0.074 Uiso 1 1 calc R U
C108 C 0.1167(3) -0.4741(2) 0.67412(14) 0.0775(15) Uani 1 1 d . .
H108 H 0.1263 -0.5125 0.6843 0.093 Uiso 1 1 calc R U
C109 C 0.0637(3) -0.4501(3) 0.67326(13) 0.0799(16) Uani 1 1 d . .
H109 H 0.0361 -0.4722 0.6825 0.096 Uiso 1 1 calc R U
C110 C 0.0494(2) -0.3937(3) 0.65896(13) 0.0774(15) Uani 1 1 d . .
H110 H 0.0123 -0.3770 0.6585 0.093 Uiso 1 1 calc R U
C111 C 0.09067(18) -0.3619(2) 0.64517(11) 0.0563(11) Uani 1 1 d . .
H111 H 0.0814 -0.3235 0.6350 0.068 Uiso 1 1 calc R U
C112 C 0.22829(16) -0.39203(15) 0.60110(10) 0.0400(8) Uani 1 1 d . .
C113 C 0.2840(2) -0.38089(19) 0.59741(14) 0.0664(13) Uani 1 1 d . .
H113 H 0.3066 -0.3496 0.6113 0.080 Uiso 1 1 calc R U
C114 C 0.3067(2) -0.4156(2) 0.57339(18) 0.098(2) Uani 1 1 d . .
H114 H 0.3454 -0.4085 0.5712 0.117 Uiso 1 1 calc R U
C115 C 0.2741(2) -0.4603(2) 0.55269(15) 0.0800(16) Uani 1 1 d . .
H115 H 0.2901 -0.4836 0.5361 0.096 Uiso 1 1 calc R U
C116 C 0.2193(2) -0.47105(18) 0.55584(12) 0.0620(12) Uani 1 1 d . .
H116 H 0.1970 -0.5022 0.5417 0.074 Uiso 1 1 calc R U
C117 C 0.19545(18) -0.43666(16) 0.57980(10) 0.0485(9) Uani 1 1 d . .
H117 H 0.1566 -0.4438 0.5815 0.058 Uiso 1 1 calc R U
Pd4 Pd 0.22781(2) 0.14762(2) 0.64133(2) 0.02677(6) Uani 1 1 d . .
Al4 Al 0.18297(4) 0.18510(4) 0.57684(2) 0.0281(2) Uani 1 1 d . .
Cl10 Cl 0.20273(4) 0.28140(4) 0.59916(2) 0.0402(2) Uani 1 1 d . .
Cl11 Cl 0.15626(4) 0.09294(3) 0.54907(2) 0.03401(18) Uani 1 1 d . .
Cl12 Cl 0.27676(4) 0.11586(4) 0.70881(2) 0.03889(19) Uani 1 1 d . .
P7 P 0.30984(4) 0.14134(4) 0.61973(2) 0.03217(19) Uani 1 1 d . .
P8 P 0.13444(4) 0.15127(4) 0.64756(2) 0.02803(17) Uani 1 1 d . .
N10 N 0.25098(12) 0.18405(11) 0.55236(7) 0.0315(6) Uani 1 1 d . .
N11 N 0.14766(12) 0.21998(11) 0.52557(7) 0.0309(6) Uani 1 1 d . .
N12 N 0.09824(11) 0.19913(11) 0.57825(7) 0.0289(6) Uani 1 1 d . .
C118 C 0.30361(15) 0.16171(14) 0.56986(9) 0.0340(7) Uani 1 1 d . .
C119 C 0.34807(16) 0.15733(15) 0.55117(10) 0.0412(8) Uani 1 1 d . .
H119 H 0.3853 0.1418 0.5638 0.049 Uiso 1 1 calc R U
C120 C 0.33678(18) 0.17614(16) 0.51369(10) 0.0467(9) Uani 1 1 d . .
H120 H 0.3664 0.1730 0.5003 0.056 Uiso 1 1 calc R U
C121 C 0.28295(17) 0.19932(15) 0.49578(10) 0.0419(9) Uani 1 1 d . .
H121 H 0.2750 0.2125 0.4701 0.050 Uiso 1 1 calc R U
C122 C 0.24072(15) 0.20306(14) 0.51583(9) 0.0346(7) Uani 1 1 d . .
C123 C 0.18087(16) 0.22642(15) 0.50112(9) 0.0364(8) Uani 1 1 d . .
C124 C 0.15802(17) 0.25275(16) 0.46571(10) 0.0455(9) Uani 1 1 d . .
H124 H 0.1815 0.2573 0.4482 0.055 Uiso 1 1 calc R U
C125 C 0.10087(18) 0.27194(17) 0.45670(10) 0.0514(10) Uani 1 1 d . .
H125 H 0.0848 0.2906 0.4329 0.062 Uiso 1 1 calc R U
C126 C 0.06640(17) 0.26428(16) 0.48206(10) 0.0452(9) Uani 1 1 d . .
H126 H 0.0268 0.2771 0.4759 0.054 Uiso 1 1 calc R U
C127 C 0.09172(15) 0.23729(14) 0.51669(9) 0.0350(8) Uani 1 1 d . .
C128 C 0.06247(14) 0.22540(14) 0.54708(9) 0.0345(7) Uani 1 1 d . .
C129 C 0.00507(16) 0.23841(16) 0.54604(10) 0.0447(9) Uani 1 1 d . .
H129 H -0.0197 0.2571 0.5244 0.054 Uiso 1 1 calc R U
C130 C -0.01576(16) 0.22366(18) 0.57714(11) 0.0492(10) Uani 1 1 d . .
H130 H -0.0553 0.2320 0.5768 0.059 Uiso 1 1 calc R U
C131 C 0.02071(15) 0.19687(16) 0.60868(10) 0.0410(8) Uani 1 1 d . .
H131 H 0.0066 0.1867 0.6301 0.049 Uiso 1 1 calc R U
C132 C 0.07840(14) 0.18514(14) 0.60847(8) 0.0301(7) Uani 1 1 d . .
C133 C 0.36951(15) 0.19081(16) 0.64262(9) 0.0382(8) Uani 1 1 d . .
C134 C 0.42814(16) 0.17841(19) 0.64543(10) 0.0484(10) Uani 1 1 d . .
H134 H 0.4391 0.1417 0.6367 0.058 Uiso 1 1 calc R U
C135 C 0.47089(17) 0.2204(2) 0.66115(11) 0.0553(11) Uani 1 1 d . .
H135 H 0.5111 0.2118 0.6637 0.066 Uiso 1 1 calc R U
C136 C 0.45471(18) 0.2740(2) 0.67298(11) 0.0559(11) Uani 1 1 d . .
H136 H 0.4839 0.3024 0.6835 0.067 Uiso 1 1 calc R U
C137 C 0.39655(18) 0.28695(19) 0.66976(10) 0.0530(10) Uani 1 1 d . .
H137 H 0.3857 0.3242 0.6778 0.064 Uiso 1 1 calc R U
C138 C 0.35421(16) 0.24520(17) 0.65471(10) 0.0451(9) Uani 1 1 d . .
H138 H 0.3142 0.2539 0.6526 0.054 Uiso 1 1 calc R U
C139 C 0.34093(14) 0.06685(16) 0.62332(10) 0.0380(8) Uani 1 1 d . .
C140 C 0.32888(16) 0.02896(17) 0.59244(11) 0.0472(9) Uani 1 1 d . .
H140 H 0.3085 0.0430 0.5680 0.057 Uiso 1 1 calc R U
C141 C 0.34643(17) -0.02928(18) 0.59703(13) 0.0580(11) Uani 1 1 d . .
H141 H 0.3387 -0.0548 0.5756 0.070 Uiso 1 1 calc R U
C142 C 0.37511(17) -0.05069(19) 0.63244(14) 0.0611(12) Uani 1 1 d . .
H142 H 0.3861 -0.0910 0.6357 0.073 Uiso 1 1 calc R U
C143 C 0.38756(16) -0.01271(19) 0.66310(13) 0.0572(11) Uani 1 1 d . .
H143 H 0.4081 -0.0270 0.6874 0.069 Uiso 1 1 calc R U
C144 C 0.37061(14) 0.04597(17) 0.65911(10) 0.0431(9) Uani 1 1 d . .
H144 H 0.3791 0.0716 0.6805 0.052 Uiso 1 1 calc R U
C145 C 0.12517(14) 0.19150(15) 0.68900(9) 0.0346(8) Uani 1 1 d . .
C146 C 0.08377(17) 0.17706(19) 0.70847(11) 0.0532(10) Uani 1 1 d . .
H146 H 0.0581 0.1446 0.7006 0.064 Uiso 1 1 calc R U
C147 C 0.0805(2) 0.2112(2) 0.73988(13) 0.0742(14) Uani 1 1 d . .
H147 H 0.0520 0.2016 0.7532 0.089 Uiso 1 1 calc R U
C148 C 0.1168(2) 0.2575(2) 0.75180(12) 0.0770(16) Uani 1 1 d . .
H148 H 0.1142 0.2793 0.7736 0.092 Uiso 1 1 calc R U
C149 C 0.15741(19) 0.2729(2) 0.73222(12) 0.0648(13) Uani 1 1 d . .
H149 H 0.1821 0.3061 0.7400 0.078 Uiso 1 1 calc R U
C150 C 0.16216(16) 0.23963(17) 0.70105(10) 0.0459(9) Uani 1 1 d . .
H150 H 0.1907 0.2497 0.6879 0.055 Uiso 1 1 calc R U
C151 C 0.10369(14) 0.07799(14) 0.65019(9) 0.0343(7) Uani 1 1 d . .
C152 C 0.06763(15) 0.05109(15) 0.61841(10) 0.0400(8) Uani 1 1 d . .
H152 H 0.0538 0.0734 0.5957 0.048 Uiso 1 1 calc R U
C153 C 0.05143(18) -0.00747(16) 0.61906(12) 0.0518(10) Uani 1 1 d . .
H153 H 0.0270 -0.0254 0.5970 0.062 Uiso 1 1 calc R U
C154 C 0.0710(2) -0.03944(18) 0.65195(14) 0.0638(12) Uani 1 1 d . .
H154 H 0.0601 -0.0796 0.6528 0.077 Uiso 1 1 calc R U
C155 C 0.1066(2) -0.01323(19) 0.68372(13) 0.0616(12) Uani 1 1 d . .
H155 H 0.1197 -0.0355 0.7065 0.074 Uiso 1 1 calc R U
C156 C 0.12359(16) 0.04497(16) 0.68306(10) 0.0443(9) Uani 1 1 d . .
H156 H 0.1488 0.0623 0.7050 0.053 Uiso 1 1 calc R U

loop_
_atom_site_aniso_label
_atom_site_aniso_U_11
_atom_site_aniso_U_22
_atom_site_aniso_U_33
_atom_site_aniso_U_23
_atom_site_aniso_U_13
_atom_site_aniso_U_12
Pd1 0.02366(12) 0.02630(12) 0.01924(11) 0.00136(9) 0.00190(9) -0.00076(9)
Al1 0.0269(5) 0.0262(5) 0.0194(4) -0.0001(4) 0.0042(4) -0.0017(4)
Cl1 0.0348(4) 0.0293(4) 0.0256(4) 0.0031(3) 0.0003(3) 0.0001(3)
Cl2 0.0415(4) 0.0281(4) 0.0278(4) 0.0018(3) 0.0066(3) 0.0034(3)
Cl3 0.0388(5) 0.0474(5) 0.0228(4) -0.0013(3) -0.0017(3) -0.0045(4)
P1 0.0246(4) 0.0321(4) 0.0244(4) 0.0019(3) 0.0034(3) -0.0024(3)
P2 0.0246(4) 0.0286(4) 0.0181(4) 0.0009(3) 0.0025(3) -0.0007(3)
N1 0.0303(14) 0.0331(15) 0.0218(13) 0.0023(11) 0.0070(11) -0.0013(11)
N2 0.0306(14) 0.0259(14) 0.0223(13) 0.0004(10) 0.0052(11) 0.0004(11)
N3 0.0267(13) 0.0233(13) 0.0192(12) 0.0015(10) 0.0020(10) -0.0018(10)
C1 0.0263(16) 0.0398(19) 0.0248(16) 0.0018(14) 0.0051(13) -0.0027(14)
C2 0.043(2) 0.063(3) 0.0283(18) -0.0013(17) 0.0094(16) -0.0141(18)
C4 0.042(2) 0.057(2) 0.0246(17) -0.0009(16) 0.0141(15) -0.0042(17)
C18 0.045(2) 0.050(2) 0.055(2) 0.0001(19) 0.0040(19) 0.0155(18)
C19 0.037(2) 0.064(3) 0.063(3) -0.014(2) -0.0018(19) 0.0224(19)
C20 0.029(2) 0.072(3) 0.053(2) -0.018(2) 0.0049(17) 0.0030(18)
C3 0.044(2) 0.074(3) 0.036(2) -0.0018(19) 0.0169(17) -0.0137(19)
C5 0.0340(18) 0.0361(18) 0.0207(15) 0.0023(13) 0.0048(13) -0.0001(14)
C6 0.0383(18) 0.0268(16) 0.0204(15) 0.0006(12) 0.0056(13) 0.0005(13)
C7 0.044(2) 0.0356(19) 0.0256(16) -0.0036(14) 0.0089(15) 0.0033(15)
C8 0.048(2) 0.0335(19) 0.0263(17) -0.0072(14) 0.0080(15) -0.0032(15)
C9 0.0399(19) 0.0288(17) 0.0274(16) -0.0028(13) 0.0035(14) -0.0023(14)
C10 0.0334(17) 0.0226(16) 0.0240(15) 0.0031(12) 0.0025(13) 0.0009(13)
C11 0.0297(16) 0.0244(16) 0.0231(15) -0.0002(12) 0.0033(13) -0.0014(12)
C12 0.0317(17) 0.0326(18) 0.0245(16) -0.0023(13) -0.0004(13) -0.0065(13)
C13 0.0244(16) 0.0373(19) 0.0313(17) 0.0051(14) 0.0020(13) -0.0036(13)
C14 0.0293(17) 0.0405(19) 0.0249(16) 0.0006(14) 0.0050(13) -0.0001(14)
C15 0.0239(15) 0.0281(16) 0.0213(15) 0.0025(12) 0.0016(12) -0.0028(12)
C16 0.0277(16) 0.0382(19) 0.0233(15) -0.0042(13) 0.0013(13) 0.0043(13)
C17 0.0371(19) 0.040(2) 0.0362(19) -0.0034(15) 0.0073(15) 0.0070(15)
C21 0.0297(18) 0.053(2) 0.040(2) -0.0042(17) 0.0042(15) -0.0025(16)
C22 0.0301(17) 0.0329(17) 0.0181(14) 0.0036(12) 0.0007(12) -0.0015(13)
C23 0.044(2) 0.039(2) 0.0307(18) 0.0066(15) 0.0098(15) 0.0071(16)
C24 0.053(2) 0.046(2) 0.037(2) 0.0113(17) 0.0080(18) 0.0065(18)
C25 0.053(2) 0.058(2) 0.0325(19) 0.0214(17) 0.0065(18) -0.0048(19)
C26 0.043(2) 0.077(3) 0.037(2) 0.017(2) 0.0114(17) -0.001(2)
C27 0.0309(18) 0.058(2) 0.0301(18) 0.0101(16) 0.0061(15) 0.0028(16)
C28 0.0250(16) 0.0337(18) 0.044(2) 0.0068(15) 0.0105(15) 0.0006(13)
C29 0.039(2) 0.036(2) 0.052(2) -0.0049(17) 0.0149(17) -0.0079(15)
C30 0.050(2) 0.041(2) 0.067(3) -0.008(2) 0.016(2) -0.0087(18)
C31 0.047(2) 0.034(2) 0.098(4) 0.004(2) 0.023(2) -0.0016(18)
C32 0.043(2) 0.048(3) 0.086(3) 0.028(2) 0.019(2) 0.0018(18)
C33 0.0313(19) 0.045(2) 0.054(2) 0.0130(18) 0.0068(17) -0.0011(16)
C34 0.0265(16) 0.0291(17) 0.0276(16) -0.0003(13) 0.0065(13) 0.0007(13)
C35 0.0397(19) 0.040(2) 0.0279(17) 0.0023(14) 0.0052(15) 0.0059(15)
C36 0.043(2) 0.044(2) 0.049(2) 0.0091(18) 0.0078(18) 0.0151(17)
C37 0.065(3) 0.041(2) 0.064(3) 0.000(2) 0.021(2) 0.020(2)
C38 0.068(3) 0.044(2) 0.056(3) -0.021(2) 0.014(2) 0.003(2)
C39 0.045(2) 0.041(2) 0.0319(18) -0.0064(15) 0.0041(16) 0.0026(16)
Pd2 0.03901(14) 0.02331(12) 0.02369(12) -0.00087(9) 0.00966(10) -0.00033(10)
Al2 0.0355(5) 0.0278(5) 0.0215(5) -0.0045(4) 0.0059(4) -0.0037(4)
Cl4 0.0385(4) 0.0418(5) 0.0259(4) -0.0057(3) 0.0096(3) -0.0073(3)
Cl5 0.0422(5) 0.0426(5) 0.0310(4) -0.0039(3) 0.0147(4) -0.0045(4)
Cl6 0.0400(5) 0.0391(5) 0.0305(4) -0.0034(3) 0.0039(3) -0.0009(4)
P3 0.0487(6) 0.0247(4) 0.0411(5) -0.0051(4) 0.0222(4) -0.0055(4)
P4 0.0323(4) 0.0249(4) 0.0208(4) -0.0021(3) 0.0034(3) 0.0002(3)
N4 0.0370(16) 0.0395(17) 0.0284(14) -0.0139(12) 0.0135(12) -0.0119(12)
N5 0.0352(15) 0.0393(16) 0.0212(13) -0.0041(11) 0.0082(11) -0.0052(12)
N6 0.0332(14) 0.0269(14) 0.0204(12) -0.0005(10) 0.0039(11) -0.0018(11)
C40 0.048(2) 0.035(2) 0.047(2) -0.0156(16) 0.0218(18) -0.0163(16)
C41 0.087(3) 0.042(2) 0.066(3) -0.020(2) 0.022(3) -0.028(2)
C42 0.092(4) 0.062(3) 0.062(3) -0.030(2) 0.013(3) -0.036(3)
C43 0.059(3) 0.078(3) 0.043(2) -0.030(2) 0.008(2) -0.024(2)
C44 0.043(2) 0.049(2) 0.0313(18) -0.0165(16) 0.0141(16) -0.0133(16)
C45 0.0360(19) 0.061(2) 0.0237(17) -0.0156(16) 0.0083(14) -0.0079(17)
C46 0.041(2) 0.081(3) 0.0288(19) -0.0175(19) 0.0022(16) 0.000(2)
C47 0.048(2) 0.084(3) 0.0231(18) -0.0005(19) 0.0016(16) 0.010(2)
C48 0.047(2) 0.057(2) 0.0274(18) 0.0050(16) 0.0048(16) 0.0083(18)
C49 0.0349(18) 0.046(2) 0.0222(16) 0.0016(14) 0.0079(14) -0.0002(15)
C50 0.0286(16) 0.0326(18) 0.0212(15) 0.0013(13) 0.0061(13) -0.0009(13)
C51 0.0351(18) 0.0322(18) 0.0352(18) 0.0095(14) 0.0047(15) 0.0017(14)
C52 0.0382(19) 0.0255(17) 0.042(2) -0.0002(14) 0.0075(16) 0.0011(14)
C53 0.0359(18) 0.0299(18) 0.0288(17) -0.0044(14) 0.0015(14) -0.0026(14)
C54 0.0292(16) 0.0252(16) 0.0256(15) -0.0022(12) 0.0068(13) -0.0022(12)
C55 0.056(2) 0.036(2) 0.064(3) -0.0139(18) 0.035(2) -0.0064(17)
C56 0.054(3) 0.052(3) 0.074(3) 0.000(2) 0.028(2) 0.004(2)
C57 0.067(3) 0.088(4) 0.113(5) -0.009(3) 0.053(3) 0.002(3)
C58 0.104(5) 0.083(4) 0.230(8) -0.071(5) 0.109(5) -0.013(3)
C59 0.141(6) 0.062(4) 0.337(10) -0.079(5) 0.163(7) -0.029(4)
C60 0.122(5) 0.041(3) 0.255(8) -0.043(4) 0.138(6) -0.019(3)
C61 0.070(3) 0.0231(18) 0.069(3) 0.0001(18) 0.045(2) -0.0019(17)
C62 0.074(3) 0.041(2) 0.097(4) 0.004(2) 0.052(3) -0.008(2)
C63 0.095(4) 0.064(3) 0.151(6) 0.011(4) 0.089(4) -0.013(3)
C64 0.181(7) 0.053(3) 0.177(7) 0.037(4) 0.144(6) 0.008(4)
C65 0.159(6) 0.070(4) 0.164(6) 0.063(4) 0.123(6) 0.039(4)
C66 0.114(4) 0.044(3) 0.129(5) 0.044(3) 0.088(4) 0.031(3)
C67 0.0344(18) 0.0273(17) 0.0265(16) 0.0006(13) 0.0016(13) 0.0006(13)
C68 0.0386(19) 0.040(2) 0.0310(18) -0.0055(15) 0.0056(15) -0.0030(15)
C69 0.044(2) 0.052(2) 0.0308(18) -0.0072(16) -0.0048(16) -0.0090(17)
C70 0.0298(18) 0.059(2) 0.037(2) 0.0046(17) 0.0004(16) -0.0030(16)
C71 0.035(2) 0.046(2) 0.045(2) 0.0021(17) 0.0130(16) 0.0035(16)
C72 0.0389(19) 0.0330(18) 0.0309(17) -0.0013(14) 0.0068(15) 0.0034(14)
C73 0.0401(19) 0.0289(17) 0.0240(16) -0.0076(13) 0.0071(14) -0.0033(14)
C74 0.038(2) 0.061(2) 0.0280(18) 0.0005(16) 0.0082(15) 0.0047(17)
C75 0.052(2) 0.071(3) 0.0268(19) -0.0032(18) 0.0068(17) -0.006(2)
C76 0.059(3) 0.070(3) 0.033(2) -0.0178(19) 0.0210(19) -0.017(2)
C77 0.043(2) 0.051(2) 0.054(2) -0.0134(19) 0.0196(19) -0.0014(17)
C78 0.0368(19) 0.041(2) 0.0353(19) -0.0040(15) 0.0100(15) -0.0003(15)
Pd3 0.03230(13) 0.03101(14) 0.02476(12) 0.00252(10) 0.00417(10) 0.00192(10)
Al3 0.0328(5) 0.0318(5) 0.0217(5) 0.0044(4) 0.0035(4) 0.0035(4)
Cl7 0.0355(4) 0.0556(5) 0.0293(4) 0.0110(4) 0.0078(3) 0.0096(4)
Cl8 0.0370(4) 0.0424(5) 0.0278(4) 0.0005(3) 0.0096(3) 0.0010(3)
Cl9 0.0363(5) 0.0505(5) 0.0444(5) -0.0092(4) 0.0014(4) 0.0001(4)
P5 0.0361(5) 0.0310(5) 0.0234(4) 0.0012(3) 0.0002(3) 0.0045(4)
P6 0.0403(5) 0.0317(5) 0.0296(4) 0.0059(4) 0.0114(4) -0.0003(4)
N7 0.0352(15) 0.0309(15) 0.0219(13) -0.0007(11) 0.0053(11) 0.0031(11)
N8 0.0318(15) 0.0407(16) 0.0204(13) 0.0044(11) 0.0046(11) 0.0067(12)
N9 0.0361(15) 0.0427(17) 0.0208(13) 0.0054(12) 0.0060(11) 0.0047(12)
C79 0.0345(18) 0.0335(18) 0.0242(16) 0.0016(13) 0.0061(13) 0.0036(14)
C80 0.044(2) 0.0326(18) 0.0236(16) 0.0060(13) 0.0045(14) 0.0089(15)
C81 0.0391(19) 0.0312(18) 0.0353(18) 0.0009(14) 0.0096(15) 0.0063(14)
C82 0.0394(19) 0.0364(19) 0.0273(17) -0.0042(14) 0.0095(14) 0.0016(15)
C83 0.0331(17) 0.0369(19) 0.0220(15) -0.0023(13) 0.0066(13) 0.0023(14)
C84 0.0355(18) 0.041(2) 0.0233(16) 0.0001(14) 0.0048(14) 0.0028(15)
C85 0.051(2) 0.047(2) 0.0289(18) -0.0035(16) 0.0015(16) -0.0024(17)
C86 0.058(2) 0.061(3) 0.0221(17) -0.0037(17) -0.0026(16) -0.0053(19)
C87 0.045(2) 0.058(3) 0.0251(17) 0.0068(16) -0.0017(15) 0.0052(18)
C88 0.0364(19) 0.047(2) 0.0229(16) 0.0059(14) 0.0047(14) 0.0041(15)
C89 0.040(2) 0.045(2) 0.0244(16) 0.0071(14) 0.0078(14) 0.0059(15)
C90 0.058(3) 0.052(2) 0.033(2) 0.0101(18) -0.0036(17) 0.0098(19)
C91 0.078(3) 0.051(3) 0.049(2) 0.020(2) -0.008(2) 0.020(2)
C92 0.073(3) 0.037(2) 0.049(2) 0.0112(18) 0.001(2) 0.0038(19)
C93 0.045(2) 0.038(2) 0.0286(17) 0.0077(15) 0.0079(15) 0.0034(15)
C94 0.0388(19) 0.0329(18) 0.0283(17) -0.0045(14) -0.0026(14) 0.0038(14)
C95 0.039(2) 0.040(2) 0.041(2) -0.0040(16) -0.0002(16) 0.0022(16)
C96 0.035(2) 0.057(3) 0.054(2) -0.011(2) 0.0065(18) -0.0022(17)
C97 0.038(2) 0.061(3) 0.048(2) -0.021(2) -0.0055(18) 0.0093(18)
C98 0.051(2) 0.062(3) 0.037(2) -0.0040(19) -0.0130(19) 0.024(2)
C99 0.049(2) 0.054(2) 0.0319(19) 0.0034(17) 0.0053(17) 0.0147(18)
C100 0.043(2) 0.0277(17) 0.0259(16) 0.0034(13) 0.0033(14) 0.0058(14)
C101 0.047(2) 0.049(2) 0.0337(19) -0.0050(16) 0.0039(16) -0.0051(17)
C102 0.065(3) 0.057(3) 0.032(2) -0.0038(18) 0.0122(19) 0.001(2)
C103 0.072(3) 0.039(2) 0.038(2) 0.0035(17) 0.023(2) 0.0079(19)
C104 0.062(3) 0.034(2) 0.055(2) -0.0031(18) 0.025(2) -0.0082(18)
C105 0.054(2) 0.0338(19) 0.039(2) -0.0064(15) 0.0148(17) -0.0031(16)
C106 0.050(2) 0.049(2) 0.0299(18) -0.0017(16) 0.0163(16) -0.0121(17)
C107 0.083(3) 0.048(3) 0.064(3) 0.010(2) 0.039(3) -0.011(2)
C108 0.106(4) 0.058(3) 0.080(4) 0.007(3) 0.042(3) -0.023(3)
C109 0.091(4) 0.099(4) 0.055(3) 0.006(3) 0.029(3) -0.047(3)
C110 0.056(3) 0.121(5) 0.059(3) -0.002(3) 0.021(2) -0.025(3)
C111 0.049(2) 0.079(3) 0.041(2) 0.006(2) 0.0121(19) -0.014(2)
C112 0.052(2) 0.0320(19) 0.040(2) 0.0085(15) 0.0196(17) 0.0054(16)
C113 0.067(3) 0.056(3) 0.090(4) -0.016(2) 0.045(3) -0.011(2)
C114 0.087(4) 0.087(4) 0.150(6) -0.046(4) 0.086(4) -0.021(3)
C115 0.095(4) 0.062(3) 0.100(4) -0.025(3) 0.055(3) 0.000(3)
C116 0.084(3) 0.048(3) 0.058(3) -0.008(2) 0.025(3) -0.003(2)
C117 0.059(3) 0.044(2) 0.044(2) -0.0011(18) 0.0165(19) -0.0017(18)
Pd4 0.02832(13) 0.03244(13) 0.01891(11) -0.00092(9) 0.00490(9) 0.00001(10)
Al4 0.0311(5) 0.0316(5) 0.0211(5) 0.0019(4) 0.0058(4) -0.0001(4)
Cl10 0.0442(5) 0.0390(5) 0.0380(5) -0.0046(4) 0.0116(4) -0.0060(4)
Cl11 0.0415(5) 0.0333(4) 0.0240(4) 0.0000(3) 0.0025(3) -0.0012(3)
Cl12 0.0475(5) 0.0433(5) 0.0209(4) -0.0024(3) -0.0004(3) 0.0006(4)
P7 0.0296(4) 0.0409(5) 0.0259(4) 0.0000(4) 0.0069(3) -0.0004(4)
P8 0.0311(4) 0.0322(4) 0.0211(4) -0.0004(3) 0.0072(3) 0.0014(3)
N10 0.0364(15) 0.0365(15) 0.0220(13) -0.0006(11) 0.0085(11) -0.0024(12)
N11 0.0369(15) 0.0327(15) 0.0221(13) 0.0007(11) 0.0054(11) -0.0043(12)
N12 0.0312(14) 0.0303(14) 0.0225(13) 0.0014(11) 0.0018(11) -0.0011(11)
C118 0.042(2) 0.0351(19) 0.0265(17) -0.0013(14) 0.0108(15) -0.0041(15)
C119 0.042(2) 0.047(2) 0.040(2) -0.0008(16) 0.0204(17) 0.0044(16)
C120 0.058(3) 0.050(2) 0.040(2) -0.0040(17) 0.0267(19) 0.0023(19)
C121 0.060(2) 0.043(2) 0.0289(18) 0.0008(15) 0.0213(17) -0.0026(18)
C122 0.045(2) 0.0364(19) 0.0233(16) 0.0018(14) 0.0111(15) -0.0011(15)
C123 0.049(2) 0.0375(19) 0.0212(16) 0.0018(14) 0.0070(15) -0.0062(16)
C124 0.055(2) 0.049(2) 0.0309(19) 0.0110(16) 0.0087(17) -0.0092(18)
C125 0.057(3) 0.059(3) 0.033(2) 0.0175(18) 0.0018(18) -0.008(2)
C126 0.043(2) 0.047(2) 0.038(2) 0.0120(17) -0.0018(17) -0.0033(17)
C127 0.0397(19) 0.0318(18) 0.0307(17) 0.0027(14) 0.0041(15) -0.0068(14)
C128 0.0353(18) 0.0330(18) 0.0311(17) 0.0037(14) 0.0011(14) -0.0019(14)
C129 0.037(2) 0.054(2) 0.038(2) 0.0130(17) 0.0012(16) 0.0059(17)
C130 0.0308(19) 0.067(3) 0.048(2) 0.0112(19) 0.0060(17) 0.0096(17)
C131 0.0307(18) 0.055(2) 0.0380(19) 0.0038(17) 0.0097(15) 0.0040(16)
C132 0.0327(17) 0.0302(17) 0.0259(16) -0.0021(13) 0.0046(13) -0.0020(13)
C133 0.038(2) 0.049(2) 0.0284(17) -0.0001(15) 0.0097(15) -0.0068(16)
C134 0.037(2) 0.069(3) 0.040(2) 0.0024(19) 0.0106(17) -0.0112(18)
C135 0.036(2) 0.080(3) 0.052(2) 0.005(2) 0.0151(19) -0.014(2)
C136 0.050(2) 0.077(3) 0.039(2) 0.000(2) 0.0069(18) -0.029(2)
C137 0.054(3) 0.065(3) 0.038(2) -0.0113(19) 0.0088(18) -0.020(2)
C138 0.039(2) 0.063(3) 0.0326(19) -0.0077(17) 0.0079(16) -0.0103(18)
C139 0.0273(17) 0.047(2) 0.0385(19) 0.0021(16) 0.0066(15) 0.0023(15)
C140 0.036(2) 0.052(2) 0.051(2) -0.0063(19) 0.0077(17) 0.0044(17)
C141 0.038(2) 0.053(3) 0.079(3) -0.014(2) 0.009(2) 0.0045(18)
C142 0.036(2) 0.048(3) 0.099(4) 0.003(2) 0.014(2) 0.0061(18)
C143 0.030(2) 0.066(3) 0.073(3) 0.023(2) 0.0082(19) 0.0100(19)
C144 0.0290(18) 0.055(2) 0.045(2) 0.0108(18) 0.0081(16) 0.0048(16)
C145 0.0335(18) 0.046(2) 0.0230(16) -0.0042(14) 0.0045(14) 0.0126(15)
C146 0.045(2) 0.078(3) 0.041(2) -0.007(2) 0.0192(18) 0.009(2)
C147 0.064(3) 0.116(4) 0.052(3) -0.017(3) 0.031(2) 0.019(3)
C148 0.059(3) 0.123(4) 0.043(2) -0.037(3) 0.003(2) 0.043(3)
C149 0.051(3) 0.073(3) 0.061(3) -0.037(2) -0.004(2) 0.021(2)
C150 0.040(2) 0.055(2) 0.040(2) -0.0161(18) 0.0057(17) 0.0067(17)
C151 0.0352(18) 0.0352(19) 0.0342(18) 0.0020(14) 0.0121(15) 0.0033(14)
C152 0.046(2) 0.036(2) 0.040(2) -0.0002(15) 0.0126(17) -0.0007(16)
C153 0.060(3) 0.039(2) 0.057(3) -0.0069(19) 0.018(2) -0.0086(18)
C154 0.084(3) 0.033(2) 0.080(3) 0.005(2) 0.031(3) -0.009(2)
C155 0.076(3) 0.052(3) 0.061(3) 0.026(2) 0.024(2) 0.009(2)
C156 0.050(2) 0.043(2) 0.040(2) 0.0066(17) 0.0113(17) 0.0010(17)

loop_
_atom_type_symbol
_atom_type_description
_atom_type_scat_dispersion_real
_atom_type_scat_dispersion_imag
_atom_type_scat_source
C C 0.0033 0.0016 'International Tables Vol C Tables 4.2.6.8 and 6.1.1.4'
H H 0.0000 0.0000 'International Tables Vol C Tables 4.2.6.8 and 6.1.1.4'
N N 0.0061 0.0033 'International Tables Vol C Tables 4.2.6.8 and 6.1.1.4'
P P 0.1023 0.0942 'International Tables Vol C Tables 4.2.6.8 and 6.1.1.4'
Al Al 0.0645 0.0514 'International Tables Vol C Tables 4.2.6.8 and 6.1.1.4'
Cl Cl 0.1484 0.1585 'International Tables Vol C Tables 4.2.6.8 and 6.1.1.4'
Pd Pd -0.9988 1.0072 'International Tables Vol C Tables 4.2.6.8 and 6.1.1.4'

loop_
_geom_angle_atom_site_label_1
_geom_angle_atom_site_label_2
_geom_angle_atom_site_label_3
_geom_angle
P1 Pd1 P2 164.40(3)
P1 Pd1 Al1 83.87(3)
P2 Pd1 Al1 83.26(3)
P1 Pd1 Cl3 98.46(3)
P2 Pd1 Cl3 95.13(3)
Al1 Pd1 Cl3 174.62(3)
N2 Al1 N1 77.65(10)
N2 Al1 N3 77.17(10)
N1 Al1 N3 154.72(11)
N2 Al1 Cl1 86.97(8)
N1 Al1 Cl1 86.80(8)
N3 Al1 Cl1 89.69(8)
N2 Al1 Cl2 88.00(8)
N1 Al1 Cl2 92.27(8)
N3 Al1 Cl2 89.05(8)
Cl1 Al1 Cl2 174.96(5)
N2 Al1 Pd1 174.94(8)
N1 Al1 Pd1 102.41(8)
N3 Al1 Pd1 102.87(7)
Cl1 Al1 Pd1 98.09(4)
Cl2 Al1 Pd1 86.94(3)
C28 P1 C16 103.64(15)
C28 P1 C1 103.70(15)
C16 P1 C1 97.41(14)
C28 P1 Pd1 114.01(11)
C16 P1 Pd1 118.26(11)
C1 P1 Pd1 117.38(10)
C34 P2 C22 106.43(14)
C34 P2 C15 101.99(14)
C22 P2 C15 99.97(13)
C34 P2 Pd1 112.89(10)
C22 P2 Pd1 115.94(10)
C15 P2 Pd1 117.80(10)
C1 N1 C5 120.3(3)
C1 N1 Al1 122.1(2)
C5 N1 Al1 117.5(2)
C10 N2 C6 121.8(3)
C10 N2 Al1 119.3(2)
C6 N2 Al1 118.8(2)
C15 N3 C11 120.4(2)
C15 N3 Al1 122.14(19)
C11 N3 Al1 117.47(19)
N1 C1 C2 120.5(3)
N1 C1 P1 113.7(2)
C2 C1 P1 125.8(3)
C3 C2 C1 119.6(3)
C3 C2 H2 120.2
C1 C2 H2 120.2
C5 C4 C3 118.5(3)
C5 C4 H4 120.7
C3 C4 H4 120.7
C19 C18 C17 119.8(4)
C19 C18 H18 120.1
C17 C18 H18 120.1
C20 C19 C18 120.6(4)
C20 C19 H19 119.7
C18 C19 H19 119.7
C19 C20 C21 120.1(4)
C19 C20 H20 120.0
C21 C20 H20 120.0
C2 C3 C4 120.0(3)
C2 C3 H3 120.0
C4 C3 H3 120.0
N1 C5 C4 121.1(3)
N1 C5 C6 113.1(3)
C4 C5 C6 125.8(3)
N2 C6 C7 120.5(3)
N2 C6 C5 112.8(3)
C7 C6 C5 126.6(3)
C8 C7 C6 118.0(3)
C8 C7 H7 121.0
C6 C7 H7 121.0
C9 C8 C7 121.2(3)
C9 C8 H8 119.4
C7 C8 H8 119.4
C8 C9 C10 117.5(3)
C8 C9 H9 121.3
C10 C9 H9 121.3
N2 C10 C9 120.9(3)
N2 C10 C11 112.6(3)
C9 C10 C11 126.4(3)
N3 C11 C12 121.2(3)
N3 C11 C10 113.4(3)
C12 C11 C10 125.4(3)
C11 C12 C13 118.3(3)
C11 C12 H12 120.8
C13 C12 H12 120.8
C14 C13 C12 119.6(3)
C14 C13 H13 120.2
C12 C13 H13 120.2
C13 C14 C15 120.1(3)
C13 C14 H14 120.0
C15 C14 H14 120.0
N3 C15 C14 120.4(3)
N3 C15 P2 113.4(2)
C14 C15 P2 126.1(2)
C17 C16 C21 119.8(3)
C17 C16 P1 117.4(2)
C21 C16 P1 122.6(3)
C16 C17 C18 119.8(3)
C16 C17 H17 120.1
C18 C17 H17 120.1
C20 C21 C16 119.9(4)
C20 C21 H21 120.0
C16 C21 H21 120.0
C27 C22 C23 119.2(3)
C27 C22 P2 123.6(2)
C23 C22 P2 117.1(2)
C24 C23 C22 120.3(3)
C24 C23 H23 119.8
C22 C23 H23 119.8
C25 C24 C23 119.8(3)
C25 C24 H24 120.1
C23 C24 H24 120.1
C24 C25 C26 121.0(3)
C24 C25 H25 119.5
C26 C25 H25 119.5
C25 C26 C27 119.4(4)
C25 C26 H26 120.3
C27 C26 H26 120.3
C22 C27 C26 120.3(3)
C22 C27 H27 119.8
C26 C27 H27 119.8
C29 C28 C33 119.3(3)
C29 C28 P1 117.6(3)
C33 C28 P1 122.9(3)
C28 C29 C30 121.2(4)
C28 C29 H29 119.4
C30 C29 H29 119.4
C31 C30 C29 119.3(4)
C31 C30 H30 120.3
C29 C30 H30 120.3
C32 C31 C30 120.9(4)
C32 C31 H31 119.5
C30 C31 H31 119.5
C31 C32 C33 120.1(4)
C31 C32 H32 119.9
C33 C32 H32 119.9
C28 C33 C32 119.1(4)
C28 C33 H33 120.5
C32 C33 H33 120.5
C39 C34 C35 118.4(3)
C39 C34 P2 118.8(2)
C35 C34 P2 122.1(2)
C36 C35 C34 120.8(3)
C36 C35 H35 119.6
C34 C35 H35 119.6
C37 C36 C35 120.5(3)
C37 C36 H36 119.7
C35 C36 H36 119.7
C36 C37 C38 118.9(3)
C36 C37 H37 120.6
C38 C37 H37 120.6
C39 C38 C37 121.1(4)
C39 C38 H38 119.5
C37 C38 H38 119.5
C38 C39 C34 120.3(3)
C38 C39 H39 119.9
C34 C39 H39 119.9
P3 Pd2 P4 163.12(3)
P3 Pd2 Al2 83.49(3)
P4 Pd2 Al2 83.80(3)
P3 Pd2 Cl6 96.06(3)
P4 Pd2 Cl6 98.79(3)
Al2 Pd2 Cl6 167.17(3)
N5 Al2 N6 77.56(11)
N5 Al2 N4 77.28(12)
N6 Al2 N4 154.67(12)
N5 Al2 Cl5 88.40(8)
N6 Al2 Cl5 89.30(8)
N4 Al2 Cl5 87.07(8)
N5 Al2 Cl4 88.82(8)
N6 Al2 Cl4 90.48(8)
N4 Al2 Cl4 91.95(8)
Cl5 Al2 Cl4 177.19(5)
N5 Al2 Pd2 174.55(9)
N6 Al2 Pd2 102.69(8)
N4 Al2 Pd2 102.64(9)
Cl5 Al2 Pd2 97.04(4)
Cl4 Al2 Pd2 85.74(4)
C55 P3 C61 106.56(17)
C55 P3 C40 99.23(18)
C61 P3 C40 103.01(18)
C55 P3 Pd2 116.64(13)
C61 P3 Pd2 111.66(12)
C40 P3 Pd2 118.05(11)
C73 P4 C67 104.32(14)
C73 P4 C54 102.23(14)
C67 P4 C54 100.48(14)
C73 P4 Pd2 116.29(10)
C67 P4 Pd2 114.72(10)
C54 P4 Pd2 116.66(10)
C40 N4 C44 120.8(3)
C40 N4 Al2 122.0(2)
C44 N4 Al2 116.9(2)
C49 N5 C45 121.5(3)
C49 N5 Al2 119.0(2)
C45 N5 Al2 119.5(2)
C54 N6 C50 120.0(3)
C54 N6 Al2 122.3(2)
C50 N6 Al2 117.6(2)
N4 C40 C41 120.5(4)
N4 C40 P3 113.1(2)
C41 C40 P3 126.3(3)
C42 C41 C40 119.5(4)
C42 C41 H41 120.3
C40 C41 H41 120.3
C41 C42 C43 119.8(4)
C41 C42 H42 120.1
C43 C42 H42 120.1
C44 C43 C42 119.3(4)
C44 C43 H43 120.4
C42 C43 H43 120.4
N4 C44 C43 120.1(4)
N4 C44 C45 113.8(3)
C43 C44 C45 126.0(4)
N5 C45 C46 119.6(4)
N5 C45 C44 112.3(3)
C46 C45 C44 128.0(3)
C47 C46 C45 119.1(3)
C47 C46 H46 120.5
C45 C46 H46 120.5
C46 C47 C48 121.3(4)
C46 C47 H47 119.3
C48 C47 H47 119.3
C47 C48 C49 117.3(4)
C47 C48 H48 121.3
C49 C48 H48 121.3
N5 C49 C48 121.2(3)
N5 C49 C50 112.2(3)
C48 C49 C50 126.6(3)
N6 C50 C51 121.8(3)
N6 C50 C49 113.6(3)
C51 C50 C49 124.5(3)
C52 C51 C50 118.2(3)
C52 C51 H51 120.9
C50 C51 H51 120.9
C51 C52 C53 120.4(3)
C51 C52 H52 119.8
C53 C52 H52 119.8
C52 C53 C54 118.3(3)
C52 C53 H53 120.8
C54 C53 H53 120.8
N6 C54 C53 121.2(3)
N6 C54 P4 114.0(2)
C53 C54 P4 124.8(2)
C60 C55 C56 119.2(4)
C60 C55 P3 124.1(3)
C56 C55 P3 116.3(3)
C55 C56 C57 120.1(4)
C55 C56 H56 119.9
C57 C56 H56 119.9
C58 C57 C56 120.4(5)
C58 C57 H57 119.8
C56 C57 H57 119.8
C59 C58 C57 119.8(5)
C59 C58 H58 120.1
C57 C58 H58 120.1
C58 C59 C60 120.0(5)
C58 C59 H59 120.0
C60 C59 H59 120.0
C55 C60 C59 120.3(5)
C55 C60 H60 119.9
C59 C60 H60 119.9
C62 C61 C66 119.3(4)
C62 C61 P3 119.9(3)
C66 C61 P3 120.1(3)
C61 C62 C63 119.4(5)
C61 C62 H62 120.3
C63 C62 H62 120.3
C64 C63 C62 120.7(5)
C64 C63 H63 119.6
C62 C63 H63 119.6
C63 C64 C65 120.3(5)
C63 C64 H64 119.9
C65 C64 H64 119.9
C64 C65 C66 119.4(6)
C64 C65 H65 120.3
C66 C65 H65 120.3
C65 C66 C61 120.9(5)
C65 C66 H66 119.6
C61 C66 H66 119.6
C68 C67 C72 119.0(3)
C68 C67 P4 124.1(3)
C72 C67 P4 116.8(2)
C67 C68 C69 119.9(3)
C67 C68 H68 120.0
C69 C68 H68 120.0
C70 C69 C68 120.4(3)
C70 C69 H69 119.8
C68 C69 H69 119.8
C69 C70 C71 120.3(3)
C69 C70 H70 119.8
C71 C70 H70 119.8
C70 C71 C72 119.8(3)
C70 C71 H71 120.1
C72 C71 H71 120.1
C67 C72 C71 120.5(3)
C67 C72 H72 119.8
C71 C72 H72 119.8
C78 C73 C74 119.6(3)
C78 C73 P4 121.7(2)
C74 C73 P4 118.5(3)
C73 C74 C75 120.2(3)
C73 C74 H74 119.9
C75 C74 H74 119.9
C76 C75 C74 120.0(4)
C76 C75 H75 120.0
C74 C75 H75 120.0
C75 C76 C77 120.2(3)
C75 C76 H76 119.9
C77 C76 H76 119.9
C76 C77 C78 120.2(3)
C76 C77 H77 119.9
C78 C77 H77 119.9
C73 C78 C77 119.8(3)
C73 C78 H78 120.1
C77 C78 H78 120.1
P6 Pd3 P5 165.06(3)
P6 Pd3 Al3 84.59(3)
P5 Pd3 Al3 83.02(3)
P6 Pd3 Cl9 95.31(3)
P5 Pd3 Cl9 98.48(3)
Al3 Pd3 Cl9 168.60(3)
N8 Al3 N7 77.58(11)
N8 Al3 N9 77.20(11)
N7 Al3 N9 154.77(12)
N8 Al3 Cl8 88.57(8)
N7 Al3 Cl8 90.54(8)
N9 Al3 Cl8 88.10(8)
N8 Al3 Cl7 89.61(8)
N7 Al3 Cl7 86.49(8)
N9 Al3 Cl7 94.07(8)
Cl8 Al3 Cl7 176.79(6)
N8 Al3 Pd3 173.37(9)
N7 Al3 Pd3 103.25(8)
N9 Al3 Pd3 101.89(9)
Cl8 Al3 Pd3 97.98(4)
Cl7 Al3 Pd3 83.89(4)
C100 P5 C94 104.30(15)
C100 P5 C79 102.83(15)
C94 P5 C79 101.41(14)
C100 P5 Pd3 114.22(10)
C94 P5 Pd3 114.83(12)
C79 P5 Pd3 117.43(10)
C112 P6 C106 104.56(16)
C112 P6 C93 102.17(16)
C106 P6 C93 100.90(16)
C112 P6 Pd3 113.84(11)
C106 P6 Pd3 116.68(13)
C93 P6 Pd3 116.71(11)
C79 N7 C83 120.7(3)
C79 N7 Al3 121.9(2)
C83 N7 Al3 117.4(2)
C88 N8 C84 120.9(3)
C88 N8 Al3 119.8(2)
C84 N8 Al3 119.2(2)
C93 N9 C89 120.2(3)
C93 N9 Al3 122.1(2)
C89 N9 Al3 116.9(2)
N7 C79 C80 120.8(3)
N7 C79 P5 113.3(2)
C80 C79 P5 125.8(2)
C79 C80 C81 118.8(3)
C79 C80 H80 120.6
C81 C80 H80 120.6
C82 C81 C80 120.1(3)
C82 C81 H81 119.9
C80 C81 H81 119.9
C81 C82 C83 118.5(3)
C81 C82 H82 120.8
C83 C82 H82 120.8
N7 C83 C82 121.0(3)
N7 C83 C84 113.7(3)
C82 C83 C84 125.3(3)
N8 C84 C85 120.9(3)
N8 C84 C83 112.1(3)
C85 C84 C83 126.9(3)
C86 C85 C84 118.3(4)
C86 C85 H85 120.9
C84 C85 H85 120.9
C85 C86 C87 120.8(3)
C85 C86 H86 119.6
C87 C86 H86 119.6
C86 C87 C88 118.3(3)
C86 C87 H87 120.9
C88 C87 H87 120.9
N8 C88 C87 120.7(3)
N8 C88 C89 112.2(3)
C87 C88 C89 127.0(3)
N9 C89 C90 121.6(3)
N9 C89 C88 113.4(3)
C90 C89 C88 124.9(3)
C91 C90 C89 118.0(4)
C91 C90 H90 121.0
C89 C90 H90 121.0
C90 C91 C92 121.2(4)
C90 C91 H91 119.4
C92 C91 H91 119.4
C91 C92 C93 118.0(4)
C91 C92 H92 121.0
C93 C92 H92 121.0
N9 C93 C92 120.9(3)
N9 C93 P6 113.4(2)
C92 C93 P6 125.7(3)
C99 C94 C95 118.7(3)
C99 C94 P5 124.4(3)
C95 C94 P5 116.9(2)
C96 C95 C94 120.3(3)
C96 C95 H95 119.8
C94 C95 H95 119.8
C97 C96 C95 120.1(4)
C97 C96 H96 119.9
C95 C96 H96 119.9
C98 C97 C96 120.2(4)
C98 C97 H97 119.9
C96 C97 H97 119.9
C97 C98 C99 120.5(4)
C97 C98 H98 119.8
C99 C98 H98 119.8
C94 C99 C98 120.1(4)
C94 C99 H99 119.9
C98 C99 H99 119.9
C105 C100 C101 118.7(3)
C105 C100 P5 122.7(3)
C101 C100 P5 118.3(3)
C102 C101 C100 120.1(4)
C102 C101 H101 120.0
C100 C101 H101 120.0
C103 C102 C101 120.6(4)
C103 C102 H102 119.7
C101 C102 H102 119.7
C102 C103 C104 120.1(4)
C102 C103 H103 119.9
C104 C103 H103 119.9
C103 C104 C105 120.6(4)
C103 C104 H104 119.7
C105 C104 H104 119.7
C100 C105 C104 119.9(3)
C100 C105 H105 120.1
C104 C105 H105 120.1
C111 C106 C107 119.1(4)
C111 C106 P6 117.8(3)
C107 C106 P6 123.1(3)
C108 C107 C106 121.1(5)
C108 C107 H107 119.5
C106 C107 H107 119.5
C109 C108 C107 119.9(5)
C109 C108 H108 120.1
C107 C108 H108 120.1
C108 C109 C110 120.7(4)
C108 C109 H109 119.6
C110 C109 H109 119.6
C109 C110 C111 118.8(5)
C109 C110 H110 120.6
C111 C110 H110 120.6
C106 C111 C110 120.4(4)
C106 C111 H111 119.8
C110 C111 H111 119.8
C113 C112 C117 119.4(3)
C113 C112 P6 118.7(3)
C117 C112 P6 121.4(3)
C112 C113 C114 119.5(4)
C112 C113 H113 120.3
C114 C113 H113 120.3
C115 C114 C113 120.7(5)
C115 C114 H114 119.6
C113 C114 H114 119.6
C116 C115 C114 120.1(4)
C116 C115 H115 119.9
C114 C115 H115 119.9
C115 C116 C117 120.2(4)
C115 C116 H116 119.9
C117 C116 H116 119.9
C112 C117 C116 120.1(4)
C112 C117 H117 120.0
C116 C117 H117 120.0
P7 Pd4 P8 165.91(3)
P7 Pd4 Al4 83.63(3)
P8 Pd4 Al4 83.76(3)
P7 Pd4 Cl12 95.69(3)
P8 Pd4 Cl12 97.30(3)
Al4 Pd4 Cl12 176.18(3)
N11 Al4 N10 77.48(11)
N11 Al4 N12 77.56(11)
N10 Al4 N12 154.98(11)
N11 Al4 Cl10 87.29(8)
N10 Al4 Cl10 93.07(8)
N12 Al4 Cl10 87.44(8)
N11 Al4 Cl11 87.08(8)
N10 Al4 Cl11 87.49(8)
N12 Al4 Cl11 89.56(8)
Cl10 Al4 Cl11 174.08(5)
N11 Al4 Pd4 176.88(9)
N10 Al4 Pd4 102.62(8)
N12 Al4 Pd4 102.39(8)
Cl10 Al4 Pd4 89.59(4)
Cl11 Al4 Pd4 96.04(4)
C133 P7 C139 106.57(16)
C133 P7 C118 98.75(15)
C139 P7 C118 103.34(15)
C133 P7 Pd4 115.49(11)
C139 P7 Pd4 113.23(11)
C118 P7 Pd4 117.70(11)
C145 P8 C151 106.16(16)
C145 P8 C132 102.36(14)
C151 P8 C132 101.71(15)
C145 P8 Pd4 115.19(11)
C151 P8 Pd4 112.40(11)
C132 P8 Pd4 117.46(10)
C118 N10 C122 119.7(3)
C118 N10 Al4 122.6(2)
C122 N10 Al4 117.6(2)
C127 N11 C123 121.4(3)
C127 N11 Al4 119.4(2)
C123 N11 Al4 119.2(2)
C132 N12 C128 120.8(3)
C132 N12 Al4 122.4(2)
C128 N12 Al4 116.7(2)
N10 C118 C119 121.2(3)
N10 C118 P7 113.1(2)
C119 C118 P7 125.7(3)
C120 C119 C118 118.6(3)
C120 C119 H119 120.7
C118 C119 H119 120.7
C121 C120 C119 120.3(3)
C121 C120 H120 119.9
C119 C120 H120 119.9
C120 C121 C122 118.6(3)
C120 C121 H121 120.7
C122 C121 H121 120.7
N10 C122 C121 121.7(3)
N10 C122 C123 112.5(3)
C121 C122 C123 125.8(3)
N11 C123 C124 120.4(3)
N11 C123 C122 113.0(3)
C124 C123 C122 126.5(3)
C125 C124 C123 118.6(3)
C125 C124 H124 120.7
C123 C124 H124 120.7
C124 C125 C126 120.6(3)
C124 C125 H125 119.7
C126 C125 H125 119.7
C125 C126 C127 117.9(4)
C125 C126 H126 121.1
C127 C126 H126 121.1
N11 C127 C126 121.1(3)
N11 C127 C128 113.0(3)
C126 C127 C128 125.8(3)
N12 C128 C129 120.7(3)
N12 C128 C127 113.2(3)
C129 C128 C127 126.1(3)
C128 C129 C130 118.6(3)
C128 C129 H129 120.7
C130 C129 H129 120.7
C129 C130 C131 120.4(3)
C129 C130 H130 119.8
C131 C130 H130 119.8
C130 C131 C132 118.8(3)
C130 C131 H131 120.6
C132 C131 H131 120.6
N12 C132 C131 120.6(3)
N12 C132 P8 113.5(2)
C131 C132 P8 125.9(2)
C138 C133 C134 119.5(3)
C138 C133 P7 117.2(3)
C134 C133 P7 123.1(3)
C133 C134 C135 119.6(4)
C133 C134 H134 120.2
C135 C134 H134 120.2
C136 C135 C134 120.0(4)
C136 C135 H135 120.0
C134 C135 H135 120.0
C135 C136 C137 120.8(4)
C135 C136 H136 119.6
C137 C136 H136 119.6
C136 C137 C138 119.4(4)
C136 C137 H137 120.3
C138 C137 H137 120.3
C137 C138 C133 120.8(4)
C137 C138 H138 119.6
C133 C138 H138 119.6
C140 C139 C144 119.7(3)
C140 C139 P7 121.3(3)
C144 C139 P7 118.4(3)
C141 C140 C139 120.2(4)
C141 C140 H140 119.9
C139 C140 H140 119.9
C142 C141 C140 120.6(4)
C142 C141 H141 119.7
C140 C141 H141 119.7
C141 C142 C143 119.1(4)
C141 C142 H142 120.5
C143 C142 H142 120.5
C142 C143 C144 121.2(4)
C142 C143 H143 119.4
C144 C143 H143 119.4
C143 C144 C139 119.1(4)
C143 C144 H144 120.4
C139 C144 H144 120.4
C146 C145 C150 119.4(3)
C146 C145 P8 123.7(3)
C150 C145 P8 116.9(3)
C145 C146 C147 118.8(4)
C145 C146 H146 120.6
C147 C146 H146 120.6
C148 C147 C146 121.8(4)
C148 C147 H147 119.1
C146 C147 H147 119.1
C147 C148 C149 119.9(4)
C147 C148 H148 120.1
C149 C148 H148 120.1
C148 C149 C150 119.8(4)
C148 C149 H149 120.1
C150 C149 H149 120.1
C149 C150 C145 120.3(4)
C149 C150 H150 119.8
C145 C150 H150 119.8
C156 C151 C152 118.7(3)
C156 C151 P8 119.0(3)
C152 C151 P8 121.6(3)
C153 C152 C151 121.4(3)
C153 C152 H152 119.3
C151 C152 H152 119.3
C154 C153 C152 119.2(4)
C154 C153 H153 120.4
C152 C153 H153 120.4
C153 C154 C155 120.0(4)
C153 C154 H154 120.0
C155 C154 H154 120.0
C154 C155 C156 121.0(4)
C154 C155 H155 119.5
C156 C155 H155 119.5
C155 C156 C151 119.7(4)
C155 C156 H156 120.2
C151 C156 H156 120.2

loop_
_geom_bond_atom_site_label_1
_geom_bond_atom_site_label_2
_geom_bond_distance
Pd1 P1 2.2707(8)
Pd1 P2 2.2763(8)
Pd1 Al1 2.4718(9)
Pd1 Cl3 2.5348(8)
Al1 N2 2.009(3)
Al1 N1 2.026(3)
Al1 N3 2.029(3)
Al1 Cl1 2.3249(11)
Al1 Cl2 2.3389(11)
P1 C28 1.828(3)
P1 C16 1.832(3)
P1 C1 1.839(3)
P2 C34 1.815(3)
P2 C22 1.820(3)
P2 C15 1.845(3)
N1 C1 1.348(4)
N1 C5 1.355(4)
N2 C10 1.337(4)
N2 C6 1.340(4)
N3 C15 1.345(4)
N3 C11 1.355(4)
C1 C2 1.386(5)
C2 C3 1.367(5)
C2 H2 0.9500
C4 C5 1.380(4)
C4 C3 1.391(5)
C4 H4 0.9500
C18 C19 1.381(6)
C18 C17 1.397(5)
C18 H18 0.9500
C19 C20 1.375(6)
C19 H19 0.9500
C20 C21 1.387(5)
C20 H20 0.9500
C3 H3 0.9500
C5 C6 1.478(4)
C6 C7 1.390(4)
C7 C8 1.389(5)
C7 H7 0.9500
C8 C9 1.389(5)
C8 H8 0.9500
C9 C10 1.394(4)
C9 H9 0.9500
C10 C11 1.466(4)
C11 C12 1.389(4)
C12 C13 1.391(4)
C12 H12 0.9500
C13 C14 1.375(4)
C13 H13 0.9500
C14 C15 1.381(4)
C14 H14 0.9500
C16 C17 1.384(5)
C16 C21 1.393(4)
C17 H17 0.9500
C21 H21 0.9500
C22 C27 1.390(4)
C22 C23 1.393(4)
C23 C24 1.386(5)
C23 H23 0.9500
C24 C25 1.370(5)
C24 H24 0.9500
C25 C26 1.383(5)
C25 H25 0.9500
C26 C27 1.391(5)
C26 H26 0.9500
C27 H27 0.9500
C28 C29 1.385(5)
C28 C33 1.392(5)
C29 C30 1.384(5)
C29 H29 0.9500
C30 C31 1.372(6)
C30 H30 0.9500
C31 C32 1.371(6)
C31 H31 0.9500
C32 C33 1.409(5)
C32 H32 0.9500
C33 H33 0.9500
C34 C39 1.387(4)
C34 C35 1.395(4)
C35 C36 1.381(5)
C35 H35 0.9500
C36 C37 1.371(5)
C36 H36 0.9500
C37 C38 1.392(6)
C37 H37 0.9500
C38 C39 1.375(5)
C38 H38 0.9500
C39 H39 0.9500
Pd2 P3 2.2728(9)
Pd2 P4 2.2799(8)
Pd2 Al2 2.4606(10)
Pd2 Cl6 2.5475(9)
Al2 N5 2.007(3)
Al2 N6 2.015(3)
Al2 N4 2.041(3)
Al2 Cl5 2.3208(12)
Al2 Cl4 2.3407(12)
P3 C55 1.821(4)
P3 C61 1.822(4)
P3 C40 1.843(4)
P4 C73 1.822(3)
P4 C67 1.826(3)
P4 C54 1.842(3)
N4 C40 1.341(4)
N4 C44 1.358(4)
N5 C49 1.342(4)
N5 C45 1.347(4)
N6 C54 1.336(4)
N6 C50 1.348(4)
C40 C41 1.389(5)
C41 C42 1.358(6)
C41 H41 0.9500
C42 C43 1.394(6)
C42 H42 0.9500
C43 C44 1.375(5)
C43 H43 0.9500
C44 C45 1.466(5)
C45 C46 1.391(5)
C46 C47 1.370(6)
C46 H46 0.9500
C47 C48 1.386(5)
C47 H47 0.9500
C48 C49 1.390(4)
C48 H48 0.9500
C49 C50 1.472(4)
C50 C51 1.382(4)
C51 C52 1.375(4)
C51 H51 0.9500
C52 C53 1.387(4)
C52 H52 0.9500
C53 C54 1.393(4)
C53 H53 0.9500
C55 C60 1.356(6)
C55 C56 1.362(5)
C56 C57 1.392(6)
C56 H56 0.9500
C57 C58 1.351(7)
C57 H57 0.9500
C58 C59 1.348(7)
C58 H58 0.9500
C59 C60 1.403(7)
C59 H59 0.9500
C60 H60 0.9500
C61 C62 1.376(6)
C61 C66 1.387(6)
C62 C63 1.409(6)
C62 H62 0.9500
C63 C64 1.357(8)
C63 H63 0.9500
C64 C65 1.380(8)
C64 H64 0.9500
C65 C66 1.387(6)
C65 H65 0.9500
C66 H66 0.9500
C67 C68 1.389(4)
C67 C72 1.391(4)
C68 C69 1.397(5)
C68 H68 0.9500
C69 C70 1.370(5)
C69 H69 0.9500
C70 C71 1.377(5)
C70 H70 0.9500
C71 C72 1.394(5)
C71 H71 0.9500
C72 H72 0.9500
C73 C78 1.391(4)
C73 C74 1.392(4)
C74 C75 1.391(5)
C74 H74 0.9500
C75 C76 1.379(5)
C75 H75 0.9500
C76 C77 1.383(5)
C76 H76 0.9500
C77 C78 1.395(5)
C77 H77 0.9500
C78 H78 0.9500
Pd3 P6 2.2743(9)
Pd3 P5 2.2773(9)
Pd3 Al3 2.4551(10)
Pd3 Cl9 2.5103(9)
Al3 N8 2.005(3)
Al3 N7 2.027(3)
Al3 N9 2.044(3)
Al3 Cl8 2.3080(12)
Al3 Cl7 2.3594(12)
P5 C100 1.821(3)
P5 C94 1.826(3)
P5 C79 1.847(3)
P6 C112 1.825(3)
P6 C106 1.827(3)
P6 C93 1.845(3)
N7 C79 1.336(4)
N7 C83 1.347(4)
N8 C88 1.341(4)
N8 C84 1.344(4)
N9 C93 1.341(4)
N9 C89 1.357(4)
C79 C80 1.382(4)
C80 C81 1.383(4)
C80 H80 0.9500
C81 C82 1.377(4)
C81 H81 0.9500
C82 C83 1.383(4)
C82 H82 0.9500
C83 C84 1.478(4)
C84 C85 1.389(4)
C85 C86 1.376(5)
C85 H85 0.9500
C86 C87 1.385(5)
C86 H86 0.9500
C87 C88 1.390(5)
C87 H87 0.9500
C88 C89 1.478(5)
C89 C90 1.378(5)
C90 C91 1.375(6)
C90 H90 0.9500
C91 C92 1.386(5)
C91 H91 0.9500
C92 C93 1.395(5)
C92 H92 0.9500
C94 C99 1.387(5)
C94 C95 1.395(5)
C95 C96 1.386(5)
C95 H95 0.9500
C96 C97 1.374(5)
C96 H96 0.9500
C97 C98 1.365(6)
C97 H97 0.9500
C98 C99 1.393(5)
C98 H98 0.9500
C99 H99 0.9500
C100 C105 1.388(5)
C100 C101 1.394(4)
C101 C102 1.391(5)
C101 H101 0.9500
C102 C103 1.359(5)
C102 H102 0.9500
C103 C104 1.368(5)
C103 H103 0.9500
C104 C105 1.393(5)
C104 H104 0.9500
C105 H105 0.9500
C106 C111 1.366(5)
C106 C107 1.386(5)
C107 C108 1.372(6)
C107 H107 0.9500
C108 C109 1.358(7)
C108 H108 0.9500
C109 C110 1.389(7)
C109 H109 0.9500
C110 C111 1.405(6)
C110 H110 0.9500
C111 H111 0.9500
C112 C113 1.380(5)
C112 C117 1.384(5)
C113 C114 1.382(6)
C113 H113 0.9500
C114 C115 1.374(7)
C114 H114 0.9500
C115 C116 1.350(6)
C115 H115 0.9500
C116 C117 1.391(5)
C116 H116 0.9500
C117 H117 0.9500
Pd4 P7 2.2740(9)
Pd4 P8 2.2751(8)
Pd4 Al4 2.4628(9)
Pd4 Cl12 2.5330(8)
Al4 N11 1.999(3)
Al4 N10 2.026(3)
Al4 N12 2.040(3)
Al4 Cl10 2.3338(12)
Al4 Cl11 2.3356(12)
P7 C133 1.826(4)
P7 C139 1.832(4)
P7 C118 1.840(3)
P8 C145 1.822(3)
P8 C151 1.825(3)
P8 C132 1.842(3)
N10 C118 1.342(4)
N10 C122 1.357(4)
N11 C127 1.336(4)
N11 C123 1.336(4)
N12 C132 1.338(4)
N12 C128 1.364(4)
C118 C119 1.393(5)
C119 C120 1.387(5)
C119 H119 0.9500
C120 C121 1.375(5)
C120 H120 0.9500
C121 C122 1.381(5)
C121 H121 0.9500
C122 C123 1.475(5)
C123 C124 1.396(4)
C124 C125 1.375(5)
C124 H124 0.9500
C125 C126 1.389(5)
C125 H125 0.9500
C126 C127 1.389(4)
C126 H126 0.9500
C127 C128 1.470(5)
C128 C129 1.378(5)
C129 C130 1.385(5)
C129 H129 0.9500
C130 C131 1.385(5)
C130 H130 0.9500
C131 C132 1.390(4)
C131 H131 0.9500
C133 C138 1.388(5)
C133 C134 1.391(5)
C134 C135 1.398(5)
C134 H134 0.9500
C135 C136 1.376(6)
C135 H135 0.9500
C136 C137 1.380(6)
C136 H136 0.9500
C137 C138 1.383(5)
C137 H137 0.9500
C138 H138 0.9500
C139 C140 1.384(5)
C139 C144 1.393(5)
C140 C141 1.381(5)
C140 H140 0.9500
C141 C142 1.380(6)
C141 H141 0.9500
C142 C143 1.379(6)
C142 H142 0.9500
C143 C144 1.386(5)
C143 H143 0.9500
C144 H144 0.9500
C145 C146 1.386(5)
C145 C150 1.396(5)
C146 C147 1.397(5)
C146 H146 0.9500
C147 C148 1.354(7)
C147 H147 0.9500
C148 C149 1.379(7)
C148 H148 0.9500
C149 C150 1.389(5)
C149 H149 0.9500
C150 H150 0.9500
C151 C156 1.386(5)
C151 C152 1.388(5)
C152 C153 1.383(5)
C152 H152 0.9500
C153 C154 1.373(6)
C153 H153 0.9500
C154 C155 1.377(6)
C154 H154 0.9500
C155 C156 1.381(5)
C155 H155 0.9500
C156 H156 0.9500

loop_
_geom_torsion_atom_site_label_1
_geom_torsion_atom_site_label_2
_geom_torsion_atom_site_label_3
_geom_torsion_atom_site_label_4
_geom_torsion
C5 N1 C1 C2 0.5(5)
Al1 N1 C1 C2 -174.5(3)
C5 N1 C1 P1 -175.9(2)
Al1 N1 C1 P1 9.2(3)
C28 P1 C1 N1 -132.6(2)
C16 P1 C1 N1 121.3(2)
Pd1 P1 C1 N1 -5.9(3)
C28 P1 C1 C2 51.2(3)
C16 P1 C1 C2 -54.8(3)
Pd1 P1 C1 C2 178.0(3)
N1 C1 C2 C3 0.2(5)
P1 C1 C2 C3 176.1(3)
C17 C18 C19 C20 0.7(6)
C18 C19 C20 C21 -0.4(6)
C1 C2 C3 C4 -1.7(6)
C5 C4 C3 C2 2.4(6)
C1 N1 C5 C4 0.3(5)
Al1 N1 C5 C4 175.5(3)
C1 N1 C5 C6 -178.7(3)
Al1 N1 C5 C6 -3.5(3)
C3 C4 C5 N1 -1.8(5)
C3 C4 C5 C6 177.2(3)
C10 N2 C6 C7 -1.2(4)
Al1 N2 C6 C7 179.1(2)
C10 N2 C6 C5 177.5(3)
Al1 N2 C6 C5 -2.2(3)
N1 C5 C6 N2 3.7(4)
C4 C5 C6 N2 -175.3(3)
N1 C5 C6 C7 -177.8(3)
C4 C5 C6 C7 3.2(5)
N2 C6 C7 C8 -0.1(5)
C5 C6 C7 C8 -178.6(3)
C6 C7 C8 C9 1.5(5)
C7 C8 C9 C10 -1.6(5)
C6 N2 C10 C9 1.1(4)
Al1 N2 C10 C9 -179.2(2)
C6 N2 C10 C11 -178.0(3)
Al1 N2 C10 C11 1.7(3)
C8 C9 C10 N2 0.3(5)
C8 C9 C10 C11 179.3(3)
C15 N3 C11 C12 -1.5(4)
Al1 N3 C11 C12 178.3(2)
C15 N3 C11 C10 179.3(3)
Al1 N3 C11 C10 -0.8(3)
N2 C10 C11 N3 -0.5(4)
C9 C10 C11 N3 -179.6(3)
N2 C10 C11 C12 -179.6(3)
C9 C10 C11 C12 1.3(5)
N3 C11 C12 C13 0.3(5)
C10 C11 C12 C13 179.3(3)
C11 C12 C13 C14 0.7(5)
C12 C13 C14 C15 -0.5(5)
C11 N3 C15 C14 1.7(4)
Al1 N3 C15 C14 -178.1(2)
C11 N3 C15 P2 177.9(2)
Al1 N3 C15 P2 -1.9(3)
C13 C14 C15 N3 -0.7(5)
C13 C14 C15 P2 -176.4(2)
C34 P2 C15 N3 119.9(2)
C22 P2 C15 N3 -130.8(2)
Pd1 P2 C15 N3 -4.3(2)
C34 P2 C15 C14 -64.2(3)
C22 P2 C15 C14 45.1(3)
Pd1 P2 C15 C14 171.7(2)
C28 P1 C16 C17 162.4(3)
C1 P1 C16 C17 -91.5(3)
Pd1 P1 C16 C17 35.2(3)
C28 P1 C16 C21 -22.1(3)
C1 P1 C16 C21 84.0(3)
Pd1 P1 C16 C21 -149.4(2)
C21 C16 C17 C18 -1.1(5)
P1 C16 C17 C18 174.5(3)
C19 C18 C17 C16 0.0(5)
C19 C20 C21 C16 -0.7(6)
C17 C16 C21 C20 1.5(5)
P1 C16 C21 C20 -173.9(3)
C34 P2 C22 C27 23.3(3)
C15 P2 C22 C27 -82.4(3)
Pd1 P2 C22 C27 149.8(2)
C34 P2 C22 C23 -160.8(2)
C15 P2 C22 C23 93.4(3)
Pd1 P2 C22 C23 -34.4(3)
C27 C22 C23 C24 1.4(5)
P2 C22 C23 C24 -174.7(3)
C22 C23 C24 C25 -1.0(6)
C23 C24 C25 C26 0.0(6)
C24 C25 C26 C27 0.7(6)
C23 C22 C27 C26 -0.7(5)
P2 C22 C27 C26 175.1(3)
C25 C26 C27 C22 -0.3(6)
C16 P1 C28 C29 -58.1(3)
C1 P1 C28 C29 -159.4(3)
Pd1 P1 C28 C29 71.8(3)
C16 P1 C28 C33 126.2(3)
C1 P1 C28 C33 24.9(3)
Pd1 P1 C28 C33 -103.9(3)
C33 C28 C29 C30 -2.0(5)
P1 C28 C29 C30 -177.9(3)
C28 C29 C30 C31 1.5(6)
C29 C30 C31 C32 -0.7(6)
C30 C31 C32 C33 0.4(6)
C29 C28 C33 C32 1.6(5)
P1 C28 C33 C32 177.2(3)
C31 C32 C33 C28 -0.8(6)
C22 P2 C34 C39 55.5(3)
C15 P2 C34 C39 159.8(3)
Pd1 P2 C34 C39 -72.8(3)
C22 P2 C34 C35 -133.7(3)
C15 P2 C34 C35 -29.4(3)
Pd1 P2 C34 C35 98.0(3)
C39 C34 C35 C36 0.1(5)
P2 C34 C35 C36 -170.7(3)
C34 C35 C36 C37 0.5(6)
C35 C36 C37 C38 -1.0(6)
C36 C37 C38 C39 0.8(6)
C37 C38 C39 C34 -0.1(6)
C35 C34 C39 C38 -0.3(5)
P2 C34 C39 C38 170.8(3)
C44 N4 C40 C41 -1.1(5)
Al2 N4 C40 C41 -174.0(3)
C44 N4 C40 P3 -178.1(2)
Al2 N4 C40 P3 9.0(3)
C55 P3 C40 N4 123.8(3)
C61 P3 C40 N4 -126.7(2)
Pd2 P3 C40 N4 -3.2(3)
C55 P3 C40 C41 -53.0(4)
C61 P3 C40 C41 56.5(4)
Pd2 P3 C40 C41 -179.9(3)
N4 C40 C41 C42 -0.4(6)
P3 C40 C41 C42 176.2(3)
C40 C41 C42 C43 1.5(7)
C41 C42 C43 C44 -1.2(7)
C40 N4 C44 C43 1.4(5)
Al2 N4 C44 C43 174.6(3)
C40 N4 C44 C45 -177.2(3)
Al2 N4 C44 C45 -3.9(4)
C42 C43 C44 N4 -0.2(6)
C42 C43 C44 C45 178.2(4)
C49 N5 C45 C46 -0.9(5)
Al2 N5 C45 C46 -179.5(3)
C49 N5 C45 C44 176.0(3)
Al2 N5 C45 C44 -2.6(4)
N4 C44 C45 N5 4.1(4)
C43 C44 C45 N5 -174.4(3)
N4 C44 C45 C46 -179.3(3)
C43 C44 C45 C46 2.3(6)
N5 C45 C46 C47 0.1(5)
C44 C45 C46 C47 -176.3(3)
C45 C46 C47 C48 0.6(6)
C46 C47 C48 C49 -0.5(6)
C45 N5 C49 C48 1.0(5)
Al2 N5 C49 C48 179.6(2)
C45 N5 C49 C50 -176.7(3)
Al2 N5 C49 C50 1.9(3)
C47 C48 C49 N5 -0.3(5)
C47 C48 C49 C50 177.1(3)
C54 N6 C50 C51 1.0(4)
Al2 N6 C50 C51 -177.0(2)
C54 N6 C50 C49 178.8(3)
Al2 N6 C50 C49 0.8(3)
N5 C49 C50 N6 -1.7(4)
C48 C49 C50 N6 -179.2(3)
N5 C49 C50 C51 176.0(3)
C48 C49 C50 C51 -1.6(5)
N6 C50 C51 C52 0.9(5)
C49 C50 C51 C52 -176.5(3)
C50 C51 C52 C53 -2.0(5)
C51 C52 C53 C54 1.1(5)
C50 N6 C54 C53 -2.0(4)
Al2 N6 C54 C53 175.9(2)
C50 N6 C54 P4 176.7(2)
Al2 N6 C54 P4 -5.4(3)
C52 C53 C54 N6 1.0(5)
C52 C53 C54 P4 -177.6(2)
C73 P4 C54 N6 128.0(2)
C67 P4 C54 N6 -124.7(2)
Pd2 P4 C54 N6 0.0(3)
C73 P4 C54 C53 -53.3(3)
C67 P4 C54 C53 54.0(3)
Pd2 P4 C54 C53 178.6(2)
C61 P3 C55 C60 -31.6(6)
C40 P3 C55 C60 75.0(5)
Pd2 P3 C55 C60 -157.1(5)
C61 P3 C55 C56 155.3(3)
C40 P3 C55 C56 -98.0(4)
Pd2 P3 C55 C56 29.9(4)
C60 C55 C56 C57 1.2(8)
P3 C55 C56 C57 174.6(4)
C55 C56 C57 C58 3.4(9)
C56 C57 C58 C59 -5.3(12)
C57 C58 C59 C60 2.7(14)
C56 C55 C60 C59 -3.8(11)
P3 C55 C60 C59 -176.7(6)
C58 C59 C60 C55 1.9(14)
C55 P3 C61 C62 144.1(3)
C40 P3 C61 C62 40.2(4)
Pd2 P3 C61 C62 -87.5(4)
C55 P3 C61 C66 -44.9(4)
C40 P3 C61 C66 -148.8(4)
Pd2 P3 C61 C66 83.6(4)
C66 C61 C62 C63 -0.1(7)
P3 C61 C62 C63 170.9(4)
C61 C62 C63 C64 1.2(8)
C62 C63 C64 C65 -1.7(10)
C63 C64 C65 C66 1.1(10)
C64 C65 C66 C61 0.0(9)
C62 C61 C66 C65 -0.5(8)
P3 C61 C66 C65 -171.5(4)
C73 P4 C67 C68 22.5(3)
C54 P4 C67 C68 -83.2(3)
Pd2 P4 C67 C68 150.9(2)
C73 P4 C67 C72 -159.3(2)
C54 P4 C67 C72 95.0(3)
Pd2 P4 C67 C72 -30.9(3)
C72 C67 C68 C69 0.8(5)
P4 C67 C68 C69 179.0(3)
C67 C68 C69 C70 -1.2(5)
C68 C69 C70 C71 -0.1(5)
C69 C70 C71 C72 1.7(5)
C68 C67 C72 C71 0.8(5)
P4 C67 C72 C71 -177.4(3)
C70 C71 C72 C67 -2.1(5)
C67 P4 C73 C78 -133.5(3)
C54 P4 C73 C78 -29.2(3)
Pd2 P4 C73 C78 99.1(3)
C67 P4 C73 C74 52.0(3)
C54 P4 C73 C74 156.3(3)
Pd2 P4 C73 C74 -75.4(3)
C78 C73 C74 C75 0.8(5)
P4 C73 C74 C75 175.4(3)
C73 C74 C75 C76 0.1(6)
C74 C75 C76 C77 -1.1(6)
C75 C76 C77 C78 1.2(6)
C74 C73 C78 C77 -0.7(5)
P4 C73 C78 C77 -175.2(3)
C76 C77 C78 C73 -0.2(5)
C83 N7 C79 C80 1.1(5)
Al3 N7 C79 C80 179.8(2)
C83 N7 C79 P5 -178.7(2)
Al3 N7 C79 P5 0.0(3)
C100 P5 C79 N7 -118.3(2)
C94 P5 C79 N7 134.0(2)
Pd3 P5 C79 N7 8.0(3)
C100 P5 C79 C80 61.9(3)
C94 P5 C79 C80 -45.8(3)
Pd3 P5 C79 C80 -171.8(2)
N7 C79 C80 C81 -1.0(5)
P5 C79 C80 C81 178.8(2)
C79 C80 C81 C82 -0.7(5)
C80 C81 C82 C83 2.3(5)
C79 N7 C83 C82 0.5(5)
Al3 N7 C83 C82 -178.2(2)
C79 N7 C83 C84 -179.9(3)
Al3 N7 C83 C84 1.4(3)
C81 C82 C83 N7 -2.2(5)
C81 C82 C83 C84 178.2(3)
C88 N8 C84 C85 -1.6(5)
Al3 N8 C84 C85 -178.8(3)
C88 N8 C84 C83 176.6(3)
Al3 N8 C84 C83 -0.5(4)
N7 C83 C84 N8 -0.5(4)
C82 C83 C84 N8 179.0(3)
N7 C83 C84 C85 177.5(3)
C82 C83 C84 C85 -2.9(5)
N8 C84 C85 C86 0.4(5)
C83 C84 C85 C86 -177.5(3)
C84 C85 C86 C87 1.1(6)
C85 C86 C87 C88 -1.4(6)
C84 N8 C88 C87 1.2(5)
Al3 N8 C88 C87 178.4(3)
C84 N8 C88 C89 -177.1(3)
Al3 N8 C88 C89 0.0(4)
C86 C87 C88 N8 0.3(5)
C86 C87 C88 C89 178.4(3)
C93 N9 C89 C90 1.5(5)
Al3 N9 C89 C90 -168.9(3)
C93 N9 C89 C88 177.9(3)
Al3 N9 C89 C88 7.5(4)
N8 C88 C89 N9 -4.9(4)
C87 C88 C89 N9 176.9(3)
N8 C88 C89 C90 171.4(3)
C87 C88 C89 C90 -6.8(6)
N9 C89 C90 C91 0.9(6)
C88 C89 C90 C91 -175.1(4)
C89 C90 C91 C92 -1.8(7)
C90 C91 C92 C93 0.2(7)
C89 N9 C93 C92 -3.1(5)
Al3 N9 C93 C92 166.8(3)
C89 N9 C93 P6 176.8(2)
Al3 N9 C93 P6 -13.3(3)
C91 C92 C93 N9 2.2(6)
C91 C92 C93 P6 -177.6(3)
C112 P6 C93 N9 134.9(2)
C106 P6 C93 N9 -117.4(3)
Pd3 P6 C93 N9 10.1(3)
C112 P6 C93 C92 -45.2(4)
C106 P6 C93 C92 62.5(4)
Pd3 P6 C93 C92 -170.0(3)
C100 P5 C94 C99 -18.5(3)
C79 P5 C94 C99 88.1(3)
Pd3 P5 C94 C99 -144.2(3)
C100 P5 C94 C95 162.0(3)
C79 P5 C94 C95 -91.4(3)
Pd3 P5 C94 C95 36.3(3)
C99 C94 C95 C96 -0.4(5)
P5 C94 C95 C96 179.2(3)
C94 C95 C96 C97 1.6(6)
C95 C96 C97 C98 -1.5(6)
C96 C97 C98 C99 0.2(6)
C95 C94 C99 C98 -1.0(5)
P5 C94 C99 C98 179.5(3)
C97 C98 C99 C94 1.1(6)
C94 P5 C100 C105 122.1(3)
C79 P5 C100 C105 16.6(3)
Pd3 P5 C100 C105 -111.8(3)
C94 P5 C100 C101 -63.9(3)
C79 P5 C100 C101 -169.4(3)
Pd3 P5 C100 C101 62.2(3)
C105 C100 C101 C102 -1.6(5)
P5 C100 C101 C102 -175.8(3)
C100 C101 C102 C103 -0.2(6)
C101 C102 C103 C104 1.3(6)
C102 C103 C104 C105 -0.7(6)
C101 C100 C105 C104 2.2(5)
P5 C100 C105 C104 176.2(3)
C103 C104 C105 C100 -1.1(6)
C112 P6 C106 C111 -137.4(3)
C93 P6 C106 C111 116.9(3)
Pd3 P6 C106 C111 -10.7(3)
C112 P6 C106 C107 42.5(4)
C93 P6 C106 C107 -63.3(3)
Pd3 P6 C106 C107 169.2(3)
C111 C106 C107 C108 -2.3(6)
P6 C106 C107 C108 177.8(4)
C106 C107 C108 C109 1.8(7)
C107 C108 C109 C110 -0.8(8)
C108 C109 C110 C111 0.3(7)
C107 C106 C111 C110 1.8(6)
P6 C106 C111 C110 -178.3(3)
C109 C110 C111 C106 -0.8(7)
C106 P6 C112 C113 -153.2(3)
C93 P6 C112 C113 -48.4(4)
Pd3 P6 C112 C113 78.3(3)
C106 P6 C112 C117 35.2(3)
C93 P6 C112 C117 140.0(3)
Pd3 P6 C112 C117 -93.3(3)
C117 C112 C113 C114 -1.9(7)
P6 C112 C113 C114 -173.8(4)
C112 C113 C114 C115 1.2(9)
C113 C114 C115 C116 -0.5(9)
C114 C115 C116 C117 0.6(8)
C113 C112 C117 C116 2.0(6)
P6 C112 C117 C116 173.6(3)
C115 C116 C117 C112 -1.3(7)
C122 N10 C118 C119 -0.3(5)
Al4 N10 C118 C119 174.8(2)
C122 N10 C118 P7 177.6(2)
Al4 N10 C118 P7 -7.3(3)
C133 P7 C118 N10 -118.8(3)
C139 P7 C118 N10 131.8(2)
Pd4 P7 C118 N10 6.2(3)
C133 P7 C118 C119 59.1(3)
C139 P7 C118 C119 -50.4(3)
Pd4 P7 C118 C119 -176.0(3)
N10 C118 C119 C120 -0.6(5)
P7 C118 C119 C120 -178.2(3)
C118 C119 C120 C121 0.9(5)
C119 C120 C121 C122 -0.3(5)
C118 N10 C122 C121 0.9(5)
Al4 N10 C122 C121 -174.5(3)
C118 N10 C122 C123 -179.8(3)
Al4 N10 C122 C123 4.8(4)
C120 C121 C122 N10 -0.6(5)
C120 C121 C122 C123 -179.8(3)
C127 N11 C123 C124 1.3(5)
Al4 N11 C123 C124 -177.5(3)
C127 N11 C123 C122 -178.3(3)
Al4 N11 C123 C122 2.8(4)
N10 C122 C123 N11 -4.8(4)
C121 C122 C123 N11 174.4(3)
N10 C122 C123 C124 175.5(3)
C121 C122 C123 C124 -5.2(6)
N11 C123 C124 C125 0.2(5)
C122 C123 C124 C125 179.8(3)
C123 C124 C125 C126 -1.1(6)
C124 C125 C126 C127 0.6(6)
C123 N11 C127 C126 -1.9(5)
Al4 N11 C127 C126 176.9(3)
C123 N11 C127 C128 178.9(3)
Al4 N11 C127 C128 -2.3(4)
C125 C126 C127 N11 0.9(5)
C125 C126 C127 C128 180.0(3)
C132 N12 C128 C129 0.3(5)
Al4 N12 C128 C129 -177.8(3)
C132 N12 C128 C127 -179.8(3)
Al4 N12 C128 C127 2.1(4)
N11 C127 C128 N12 0.0(4)
C126 C127 C128 N12 -179.1(3)
N11 C127 C128 C129 179.9(3)
C126 C127 C128 C129 0.8(6)
N12 C128 C129 C130 -0.7(5)
C127 C128 C129 C130 179.4(3)
C128 C129 C130 C131 0.6(6)
C129 C130 C131 C132 0.0(6)
C128 N12 C132 C131 0.3(5)
Al4 N12 C132 C131 178.3(2)
C128 N12 C132 P8 -179.0(2)
Al4 N12 C132 P8 -1.0(3)
C130 C131 C132 N12 -0.4(5)
C130 C131 C132 P8 178.8(3)
C145 P8 C132 N12 133.5(2)
C151 P8 C132 N12 -116.9(2)
Pd4 P8 C132 N12 6.3(3)
C145 P8 C132 C131 -45.8(3)
C151 P8 C132 C131 63.9(3)
Pd4 P8 C132 C131 -173.0(3)
C139 P7 C133 C138 -159.4(3)
C118 P7 C133 C138 93.8(3)
Pd4 P7 C133 C138 -32.7(3)
C139 P7 C133 C134 26.1(3)
C118 P7 C133 C134 -80.7(3)
Pd4 P7 C133 C134 152.8(3)
C138 C133 C134 C135 1.4(5)
P7 C133 C134 C135 175.8(3)
C133 C134 C135 C136 -1.4(6)
C134 C135 C136 C137 0.4(6)
C135 C136 C137 C138 0.5(6)
C136 C137 C138 C133 -0.5(6)
C134 C133 C138 C137 -0.5(5)
P7 C133 C138 C137 -175.2(3)
C133 P7 C139 C140 -134.8(3)
C118 P7 C139 C140 -31.2(3)
Pd4 P7 C139 C140 97.2(3)
C133 P7 C139 C144 53.8(3)
C118 P7 C139 C144 157.4(3)
Pd4 P7 C139 C144 -74.2(3)
C144 C139 C140 C141 -0.3(5)
P7 C139 C140 C141 -171.6(3)
C139 C140 C141 C142 1.2(6)
C140 C141 C142 C143 -1.8(6)
C141 C142 C143 C144 1.5(6)
C142 C143 C144 C139 -0.6(6)
C140 C139 C144 C143 0.0(5)
P7 C139 C144 C143 171.5(3)
C151 P8 C145 C146 -22.4(3)
C132 P8 C145 C146 83.8(3)
Pd4 P8 C145 C146 -147.5(3)
C151 P8 C145 C150 158.0(3)
C132 P8 C145 C150 -95.8(3)
Pd4 P8 C145 C150 32.9(3)
C150 C145 C146 C147 -0.3(6)
P8 C145 C146 C147 -179.9(3)
C145 C146 C147 C148 -0.4(7)
C146 C147 C148 C149 1.5(8)
C147 C148 C149 C150 -2.0(7)
C148 C149 C150 C145 1.4(6)
C146 C145 C150 C149 -0.2(5)
P8 C145 C150 C149 179.4(3)
C145 P8 C151 C156 -54.2(3)
C132 P8 C151 C156 -160.9(3)
Pd4 P8 C151 C156 72.6(3)
C145 P8 C151 C152 135.6(3)
C132 P8 C151 C152 28.8(3)
Pd4 P8 C151 C152 -97.7(3)
C156 C151 C152 C153 0.0(5)
P8 C151 C152 C153 170.3(3)
C151 C152 C153 C154 0.6(6)
C152 C153 C154 C155 -0.3(6)
C153 C154 C155 C156 -0.6(7)
C154 C155 C156 C151 1.3(6)
C152 C151 C156 C155 -1.0(5)
P8 C151 C156 C155 -171.5(3)
